data_4518274
loop_
_publ_author_name
'Benedikter, Mathis'
'Musso, Janis'
'Kesharwani, Manoj K.'
'Sterz, K. Leonard'
'Elser, Iris'
'Ziegler, Felix'
'Fischer, Felix'
'Plietker, Bernd'
'Frey, Wolfgang'
'K\"astner, Johannes'
'Winkler, Mario'
'van Slageren, Joris'
'Nowakowski, Michal'
'Bauer, Matthias'
'Buchmeiser, Michael R.'

_publ_section_title
;
 Charge Distribution in Cationic Molybdenum Imido Alkylidene
 N-Heterocyclic Carbene Complexes: A Combined X-ray, XAS, XES, DFT,
 M\"ossbauer, and Catalysis Approach
;
_journal_name_full 'ACS Catalysis'
_journal_page_first 14810
_journal_page_last 14823
_journal_paper_doi 10.1021/acscatal.0c03978
_journal_year 2020
_chemical_formula_sum 'C76 H58.5 B F33 Mo N3.5 O'
_chemical_formula_weight 1770.51
_chemical_name_common 1
_space_group_crystal_system triclinic
_space_group_IT_number 2
_space_group_name_Hall '-P 1'
_space_group_name_H-M_alt 'P -1'
_atom_sites_solution_hydrogens geom
_audit_creation_method SHELXL-2016/4
_cell_angle_alpha 83.163(3)
_cell_angle_beta 86.320(3)
_cell_angle_gamma 89.432(4)
_cell_formula_units_Z 4
_cell_length_a 12.8710(8)
_cell_length_b 15.3569(10)
_cell_length_c 39.432(2)
_cell_measurement_reflns_used 20776
_cell_measurement_temperature 135(2)
_cell_measurement_theta_max 26.474
_cell_measurement_theta_min 1.490
_cell_volume 7722.7(8)
_computing_cell_refinement 'Bruker APEXII Software Suite, 2008'
_computing_data_collection 'Bruker APEXII Software Suite, 2008'
_computing_data_reduction 'Bruker APEXII Software Suite, 2008'
_computing_molecular_graphics 'SHELXTL-plus, XP (Sheldrick, 1991)'
_computing_structure_refinement 'SHELXL-2016/4 (Sheldrick, 2016)'
_computing_structure_solution 'SHELXS-2016/4 (Sheldrick, 2016)'
_diffrn_ambient_temperature 135(2)
_diffrn_measured_fraction_theta_full 1.000
_diffrn_measured_fraction_theta_max 0.993
_diffrn_measurement_device_type 'Bruker Kappa APEXII Duo'
_diffrn_measurement_method 'Omega + Phi Scans'
_diffrn_radiation_type MoK\a
_diffrn_radiation_wavelength 0.71073
_diffrn_reflns_av_R_equivalents 0.0566
_diffrn_reflns_av_unetI/netI 0.0714
_diffrn_reflns_Laue_measured_fraction_full 1.000
_diffrn_reflns_Laue_measured_fraction_max 0.993
_diffrn_reflns_limit_h_max 16
_diffrn_reflns_limit_h_min -16
_diffrn_reflns_limit_k_max 18
_diffrn_reflns_limit_k_min -19
_diffrn_reflns_limit_l_max 49
_diffrn_reflns_limit_l_min -49
_diffrn_reflns_number 118933
_diffrn_reflns_point_group_measured_fraction_full 1.000
_diffrn_reflns_point_group_measured_fraction_max 0.993
_diffrn_reflns_theta_full 25.242
_diffrn_reflns_theta_max 26.474
_diffrn_reflns_theta_min 1.490
_diffrn_source 'fine-focus sealed tube'
_exptl_absorpt_coefficient_mu 0.296
_exptl_absorpt_correction_T_max 0.9893
_exptl_absorpt_correction_T_min 0.9053
_exptl_absorpt_correction_type numerical
_exptl_absorpt_process_details 'SADABS (Bruker, 2008)'
_exptl_crystal_colour yellow
_exptl_crystal_density_diffrn 1.523
_exptl_crystal_description plate
_exptl_crystal_F_000 3564
_exptl_crystal_size_max 0.485
_exptl_crystal_size_mid 0.130
_exptl_crystal_size_min 0.084
_refine_diff_density_max 1.102
_refine_diff_density_min -0.620
_refine_diff_density_rms 0.077
_refine_ls_extinction_method none
_refine_ls_goodness_of_fit_ref 1.050
_refine_ls_hydrogen_treatment constr
_refine_ls_matrix_type full
_refine_ls_number_parameters 2308
_refine_ls_number_reflns 31698
_refine_ls_number_restraints 259
_refine_ls_restrained_S_all 1.093
_refine_ls_R_factor_all 0.1025
_refine_ls_R_factor_gt 0.0578
_refine_ls_shift/su_max 0.020
_refine_ls_shift/su_mean 0.000
_refine_ls_structure_factor_coef Fsqd
_refine_ls_weighting_details 'w=1/[\s^2^(Fo^2^)+(0.0540P)^2^+6.8000P] where P=(Fo^2^+2Fc^2^)/3'
_refine_ls_weighting_scheme calc
_refine_ls_wR_factor_gt 0.1247
_refine_ls_wR_factor_ref 0.1368
_reflns_Friedel_coverage 0.000
_reflns_number_gt 20776
_reflns_number_total 31698
_reflns_threshold_expression 'I > 2\s(I)'
_cod_data_source_file cs0c03978_si_001.cif
_cod_data_source_block buch243_sq
_cod_original_formula_sum 'C76 H58.50 B F33 Mo N3.50 O'
_cod_database_code 4518274
_shelx_shelxl_version_number 2016/4
_shelx_space_group_comment
;
The symmetry employed for this shelxl refinement is uniquely defined
by the following loop, which should always be used as a source of
symmetry information in preference to the above space-group names.
They are only intended as comments.
;
_shelx_estimated_absorpt_t_min 0.870
_shelx_estimated_absorpt_t_max 0.976

loop_
_space_group_symop_operation_xyz
'x, y, z'
'-x, -y, -z'

loop_
_atom_site_label
_atom_site_type_symbol
_atom_site_fract_x
_atom_site_fract_y
_atom_site_fract_z
_atom_site_U_iso_or_equiv
_atom_site_adp_type
_atom_site_occupancy
_atom_site_site_symmetry_order
_atom_site_calc_flag
_atom_site_refinement_flags_posn
_atom_site_refinement_flags_adp
_atom_site_refinement_flags_occupancy
_atom_site_disorder_assembly
_atom_site_disorder_group
MO1A Mo 0.55454(2) 0.25984(2) 0.16331(2) 0.02403(8) Uani 1 1 d . . . . .
O1A O 0.53359(18) 0.37042(15) 0.18272(6) 0.0283(5) Uani 1 1 d . . . . .
F1A F 0.32470(16) 0.37078(15) 0.19361(6) 0.0448(6) Uani 1 1 d . . . . .
N1A N 0.7623(2) 0.12912(19) 0.16625(7) 0.0291(7) Uani 1 1 d . . . . .
C1A C 0.7084(3) 0.2031(2) 0.15535(8) 0.0252(8) Uani 1 1 d . . . . .
F2A F 0.36909(18) 0.50228(16) 0.17367(6) 0.0504(6) Uani 1 1 d . . . . .
N2A N 0.7782(2) 0.2513(2) 0.13373(7) 0.0301(7) Uani 1 1 d . . . . .
C2A C 0.8625(3) 0.1328(3) 0.15103(10) 0.0388(10) Uani 1 1 d . . . . .
H2A H 0.914737 0.089024 0.154229 0.047 Uiso 1 1 calc R U . . .
F3A F 0.32539(17) 0.47017(16) 0.22748(6) 0.0501(6) Uani 1 1 d . . . . .
N3A N 0.5068(2) 0.2509(2) 0.12448(7) 0.0321(7) Uani 1 1 d . . . . .
C3A C 0.8723(3) 0.2098(3) 0.13092(10) 0.0385(10) Uani 1 1 d . . . . .
H3A H 0.932606 0.231052 0.117435 0.046 Uiso 1 1 calc R U . . .
F4A F 0.58633(18) 0.32435(15) 0.24514(6) 0.0469(6) Uani 1 1 d . . . . .
C4A C 0.7275(3) 0.0580(2) 0.19151(9) 0.0271(8) Uani 1 1 d . . . . .
F5A F 0.49002(19) 0.41960(15) 0.26798(6) 0.0495(6) Uani 1 1 d . . . . .
C5A C 0.7054(3) -0.0218(2) 0.18085(9) 0.0321(9) Uani 1 1 d . . . . .
F6A F 0.42012(19) 0.30866(15) 0.24937(6) 0.0488(6) Uani 1 1 d . . . . .
C6A C 0.6752(3) -0.0897(3) 0.20590(10) 0.0360(9) Uani 1 1 d . . . . .
H6A H 0.658103 -0.144936 0.199188 0.043 Uiso 1 1 calc R U . . .
F7A F 0.50285(19) 0.56545(15) 0.22175(6) 0.0512(6) Uani 1 1 d . . . . .
C7A C 0.6691(3) -0.0792(3) 0.24072(10) 0.0348(9) Uani 1 1 d . . . . .
F8A F 0.57062(19) 0.54030(15) 0.17280(6) 0.0511(6) Uani 1 1 d . . . . .
C8A C 0.6957(3) 0.0008(3) 0.24978(10) 0.0350(9) Uani 1 1 d . . . . .
H8A H 0.693157 0.008364 0.273385 0.042 Uiso 1 1 calc R U . . .
F9A F 0.64426(18) 0.49013(16) 0.21845(7) 0.0549(7) Uani 1 1 d . . . . .
C9A C 0.7261(3) 0.0708(2) 0.22601(9) 0.0303(8) Uani 1 1 d . . . . .
C10A C 0.7130(4) -0.0371(3) 0.14373(10) 0.0490(11) Uani 1 1 d . . . . .
H10A H 0.689832 0.015536 0.129673 0.073 Uiso 1 1 calc R U . . .
H10B H 0.668804 -0.086790 0.140633 0.073 Uiso 1 1 calc R U . . .
H10C H 0.785439 -0.050111 0.136755 0.073 Uiso 1 1 calc R U . . .
C11A C 0.6333(4) -0.1539(3) 0.26684(11) 0.0484(11) Uani 1 1 d . . . . .
H11A H 0.693878 -0.182631 0.277186 0.073 Uiso 1 1 calc R U . . .
H11B H 0.595146 -0.196308 0.255722 0.073 Uiso 1 1 calc R U . . .
H11C H 0.587557 -0.131389 0.284669 0.073 Uiso 1 1 calc R U . . .
C12A C 0.7609(3) 0.1561(3) 0.23687(10) 0.0417(10) Uani 1 1 d . . . . .
H12A H 0.762266 0.150326 0.261856 0.063 Uiso 1 1 calc R U . . .
H12B H 0.712278 0.202853 0.229308 0.063 Uiso 1 1 calc R U . . .
H12C H 0.830773 0.170529 0.226510 0.063 Uiso 1 1 calc R U . . .
C13A C 0.7586(3) 0.3404(3) 0.11922(10) 0.0353(9) Uani 1 1 d . . . . .
C14A C 0.7738(3) 0.4068(3) 0.13991(11) 0.0429(10) Uani 1 1 d . . . . .
C15A C 0.7561(3) 0.4916(3) 0.12640(13) 0.0513(12) Uani 1 1 d . . . . .
H15A H 0.765536 0.537694 0.139979 0.062 Uiso 1 1 calc R U . . .
C16A C 0.7246(4) 0.5119(3) 0.09336(15) 0.0595(14) Uani 1 1 d . . . . .
C17A C 0.7127(3) 0.4448(3) 0.07339(13) 0.0566(13) Uani 1 1 d . . . . .
H17A H 0.691863 0.458507 0.050694 0.068 Uiso 1 1 calc R U . . .
C18A C 0.7309(3) 0.3572(3) 0.08598(11) 0.0425(10) Uani 1 1 d . . . . .
C19A C 0.8121(3) 0.3856(3) 0.17538(11) 0.0518(12) Uani 1 1 d . . . . .
H19A H 0.833407 0.439780 0.183823 0.078 Uiso 1 1 calc R U . . .
H19B H 0.871777 0.345553 0.174526 0.078 Uiso 1 1 calc R U . . .
H19C H 0.756161 0.357677 0.190796 0.078 Uiso 1 1 calc R U . . .
C20A C 0.7044(5) 0.6060(3) 0.08010(18) 0.094(2) Uani 1 1 d . . . . .
H20A H 0.697980 0.611168 0.055306 0.140 Uiso 1 1 calc R U . . .
H20B H 0.762334 0.642411 0.085075 0.140 Uiso 1 1 calc R U . . .
H20C H 0.639659 0.625850 0.091265 0.140 Uiso 1 1 calc R U . . .
C21A C 0.7212(4) 0.2857(3) 0.06332(11) 0.0530(12) Uani 1 1 d . . . . .
H21A H 0.787489 0.279006 0.050229 0.079 Uiso 1 1 calc R U . . .
H21B H 0.666366 0.301293 0.047517 0.079 Uiso 1 1 calc R U . . .
H21C H 0.703280 0.230421 0.077470 0.079 Uiso 1 1 calc R U . . .
C22A C 0.4560(3) 0.2532(3) 0.09435(10) 0.0387(10) Uani 1 1 d . . . . .
C23A C 0.4579(3) 0.1792(3) 0.07692(11) 0.0487(11) Uani 1 1 d . . . . .
C24A C 0.4033(4) 0.1840(4) 0.04725(11) 0.0639(14) Uani 1 1 d . . . . .
H24A H 0.402778 0.135075 0.034615 0.077 Uiso 1 1 calc R U . . .
C25A C 0.3506(4) 0.2590(5) 0.03633(13) 0.0785(18) Uani 1 1 d . . . . .
H25A H 0.313395 0.260890 0.016213 0.094 Uiso 1 1 calc R U . . .
C26A C 0.3499(4) 0.3312(4) 0.05351(12) 0.0659(15) Uani 1 1 d . . . . .
H26A H 0.311766 0.381875 0.045375 0.079 Uiso 1 1 calc R U . . .
C27A C 0.4043(3) 0.3313(3) 0.08264(10) 0.0464(11) Uani 1 1 d . . . . .
C28A C 0.5170(4) 0.0982(3) 0.08880(12) 0.0579(13) Uani 1 1 d . . . . .
H28A H 0.590705 0.105996 0.081240 0.087 Uiso 1 1 calc R U . . .
H28B H 0.489129 0.048125 0.079108 0.087 Uiso 1 1 calc R U . . .
H28C H 0.509941 0.087522 0.113840 0.087 Uiso 1 1 calc R U . . .
C29A C 0.4057(4) 0.4088(3) 0.10210(12) 0.0568(13) Uani 1 1 d . . . . .
H29A H 0.372744 0.458906 0.089142 0.085 Uiso 1 1 calc R U . . .
H29B H 0.477888 0.423518 0.105580 0.085 Uiso 1 1 calc R U . . .
H29C H 0.367440 0.394986 0.124357 0.085 Uiso 1 1 calc R U . . .
C30A C 0.4904(3) 0.4188(2) 0.20708(9) 0.0293(8) Uani 1 1 d . . . . .
C31A C 0.3756(3) 0.4408(3) 0.20041(11) 0.0383(10) Uani 1 1 d . . . . .
C32A C 0.4966(3) 0.3676(3) 0.24317(10) 0.0378(9) Uani 1 1 d . . . . .
C33A C 0.5524(3) 0.5059(3) 0.20502(12) 0.0425(10) Uani 1 1 d . . . . .
C34A C 0.4801(3) 0.1719(2) 0.19137(9) 0.0283(8) Uani 1 1 d . . . . .
H34A H 0.513106 0.165693 0.212397 0.034 Uiso 1 1 calc R U . . .
C35A C 0.3920(3) 0.1058(2) 0.19645(9) 0.0317(8) Uani 1 1 d . . . . .
C36A C 0.4393(3) 0.0154(3) 0.20375(12) 0.0470(11) Uani 1 1 d . . . . .
H36A H 0.482405 0.001753 0.183645 0.071 Uiso 1 1 calc R U . . .
H36B H 0.383643 -0.028135 0.208938 0.071 Uiso 1 1 calc R U . . .
H36C H 0.482542 0.014031 0.223379 0.071 Uiso 1 1 calc R U . . .
C37A C 0.3223(3) 0.1239(3) 0.22815(11) 0.0492(11) Uani 1 1 d . . . . .
H37A H 0.262430 0.084215 0.230877 0.074 Uiso 1 1 calc R U . . .
H37B H 0.297695 0.184808 0.225164 0.074 Uiso 1 1 calc R U . . .
H37C H 0.362444 0.114312 0.248566 0.074 Uiso 1 1 calc R U . . .
C38A C 0.3249(3) 0.1140(2) 0.16574(10) 0.0315(8) Uani 1 1 d . . . . .
C39A C 0.3093(3) 0.0439(3) 0.14716(10) 0.0406(10) Uani 1 1 d . . . . .
H39A H 0.343377 -0.010374 0.153138 0.049 Uiso 1 1 calc R U . . .
C40A C 0.2448(4) 0.0524(3) 0.12008(12) 0.0535(12) Uani 1 1 d . . . . .
H40A H 0.235027 0.003866 0.107756 0.064 Uiso 1 1 calc R U . . .
C41A C 0.1953(4) 0.1297(3) 0.11106(13) 0.0605(14) Uani 1 1 d . . . . .
H41A H 0.151684 0.135234 0.092389 0.073 Uiso 1 1 calc R U . . .
C42A C 0.2089(3) 0.1998(3) 0.12911(13) 0.0571(13) Uani 1 1 d . . . . .
H42A H 0.173979 0.253708 0.123052 0.069 Uiso 1 1 calc R U . . .
C43A C 0.2726(3) 0.1917(3) 0.15574(11) 0.0430(10) Uani 1 1 d . . . . .
H43A H 0.281513 0.240789 0.167842 0.052 Uiso 1 1 calc R U . . .
B1A B 0.0445(3) 0.8015(3) 0.10480(10) 0.0245(9) Uani 1 1 d . . . . .
C44A C 0.0276(2) 0.7071(2) 0.09017(9) 0.0246(8) Uani 1 1 d . . . . .
C45A C -0.0069(3) 0.7018(2) 0.05764(9) 0.0284(8) Uani 1 1 d . . . . .
H45A H -0.021944 0.754571 0.043665 0.034 Uiso 1 1 calc R U . . .
C46A C -0.0201(3) 0.6228(2) 0.04492(9) 0.0335(9) Uani 1 1 d . . . . .
C47A C 0.0022(3) 0.5438(2) 0.06416(10) 0.0342(9) Uani 1 1 d . . . . .
H47A H -0.007711 0.489305 0.055675 0.041 Uiso 1 1 calc R U . . .
C48A C 0.0393(3) 0.5474(2) 0.09613(9) 0.0296(8) Uani 1 1 d . . . . .
C49A C 0.0519(3) 0.6272(2) 0.10865(9) 0.0277(8) Uani 1 1 d . . . . .
H49A H 0.078106 0.627257 0.130625 0.033 Uiso 1 1 calc R U . . .
C50A C -0.0576(4) 0.6241(3) 0.00964(11) 0.0469(11) Uani 1 1 d . . . . .
F50A F -0.1052(2) 0.54924(16) 0.00538(6) 0.0570(7) Uani 1 1 d . . . . .
F50B F -0.1246(2) 0.68886(18) 0.00219(7) 0.0745(9) Uani 1 1 d . . . . .
F50C F 0.0201(2) 0.63458(17) -0.01483(6) 0.0626(7) Uani 1 1 d . . . . .
C51A C 0.0696(3) 0.4649(3) 0.11679(11) 0.0421(10) Uani 1 1 d . . . . .
F51A F 0.0233(3) 0.39375(17) 0.10867(8) 0.0795(9) Uani 1 1 d . . . . .
F51B F 0.0386(3) 0.46323(19) 0.14976(7) 0.0844(10) Uani 1 1 d . . . . .
F51C F 0.1673(2) 0.4505(2) 0.11570(12) 0.1265(17) Uani 1 1 d . U . . .
C52A C 0.0008(2) 0.8004(2) 0.14478(9) 0.0233(7) Uani 1 1 d . . . . .
C53A C 0.0309(3) 0.8651(2) 0.16435(9) 0.0252(8) Uani 1 1 d . . . . .
H53A H 0.079954 0.908037 0.154379 0.030 Uiso 1 1 calc R U . . .
C54A C -0.0083(3) 0.8688(2) 0.19777(9) 0.0268(8) Uani 1 1 d . . . . .
C55A C -0.0814(3) 0.8076(2) 0.21332(9) 0.0284(8) Uani 1 1 d . . . . .
H55A H -0.108257 0.809718 0.236214 0.034 Uiso 1 1 calc R U . . .
C56A C -0.1134(3) 0.7441(2) 0.19442(9) 0.0278(8) Uani 1 1 d . . . . .
C57A C -0.0732(3) 0.7406(2) 0.16106(9) 0.0263(8) Uani 1 1 d . . . . .
H57A H -0.096893 0.695739 0.148800 0.032 Uiso 1 1 calc R U . . .
C58A C 0.0294(3) 0.9382(3) 0.21748(10) 0.0378(9) Uani 1 1 d . . . . .
F58A F -0.0214(10) 1.0098(7) 0.2128(4) 0.122(6) Uani 0.5 1 d . . P A 1
F58B F 0.0264(9) 0.9119(6) 0.25129(16) 0.081(3) Uani 0.5 1 d . . P A 1
F58C F 0.1293(7) 0.9559(8) 0.2116(3) 0.082(4) Uani 0.5 1 d . U P A 1
F58D F 0.1190(8) 0.9241(6) 0.2273(3) 0.084(4) Uani 0.5 1 d . U P A 2
F58E F -0.0330(8) 0.9542(7) 0.2431(3) 0.083(3) Uani 0.5 1 d . U P A 2
F58F F 0.0400(8) 1.0161(5) 0.1988(2) 0.067(3) Uani 0.5 1 d . U P A 2
C59A C -0.1920(3) 0.6763(3) 0.20905(10) 0.0362(9) Uani 1 1 d . . . . .
F59A F -0.15850(17) 0.59495(14) 0.20696(6) 0.0450(6) Uani 1 1 d . . . . .
F59B F -0.28037(16) 0.68465(16) 0.19270(7) 0.0540(7) Uani 1 1 d . . . . .
F59C F -0.2187(2) 0.68129(16) 0.24211(6) 0.0571(7) Uani 1 1 d . . . . .
C60A C 0.1706(3) 0.8178(2) 0.09952(9) 0.0261(8) Uani 1 1 d . . . . .
C61A C 0.2379(3) 0.7981(2) 0.12570(9) 0.0287(8) Uani 1 1 d . . . . .
H61A H 0.209085 0.779604 0.148166 0.034 Uiso 1 1 calc R U . . .
C62A C 0.3450(3) 0.8043(3) 0.12024(10) 0.0358(9) Uani 1 1 d . . . . .
C63A C 0.3889(3) 0.8325(3) 0.08792(11) 0.0505(12) Uani 1 1 d . . . . .
H63A H 0.462251 0.837766 0.084052 0.061 Uiso 1 1 calc R U . . .
C64A C 0.3248(3) 0.8527(3) 0.06133(10) 0.0485(12) Uani 1 1 d . . . . .
C65A C 0.2177(3) 0.8442(3) 0.06720(10) 0.0360(9) Uani 1 1 d . . . . .
H65A H 0.174968 0.856861 0.048462 0.043 Uiso 1 1 calc R U . . .
C66A C 0.4144(3) 0.7786(3) 0.14864(12) 0.0517(12) Uani 1 1 d D . . . .
F66A F 0.5041(7) 0.8100(10) 0.1453(3) 0.101(4) Uani 0.5 1 d . U P B 1
F66B F 0.3723(6) 0.8077(5) 0.17896(17) 0.062(2) Uani 0.5 1 d . U P B 1
F66C F 0.4149(10) 0.6962(4) 0.1586(3) 0.091(3) Uani 0.5 1 d . U P B 1
F66D F 0.4877(9) 0.7203(8) 0.1388(2) 0.102(3) Uani 0.5 1 d . U P B 2
F66E F 0.3701(6) 0.7437(12) 0.1765(2) 0.124(4) Uani 0.5 1 d D U P B 2
F66F F 0.4752(9) 0.8434(6) 0.1533(3) 0.089(4) Uani 0.5 1 d . U P B 2
C67A C 0.3687(4) 0.8869(6) 0.02631(14) 0.087(2) Uani 1 1 d . . . . .
F67A F 0.32229(19) 0.8564(2) 0.00177(6) 0.0659(8) Uani 1 1 d . U . . .
F67B F 0.3301(6) 0.9843(5) 0.01809(18) 0.073(2) Uani 0.5 1 d . U P C 1
F67C F 0.4621(5) 0.8995(8) 0.02105(17) 0.070(2) Uani 0.5 1 d . U P C 1
F67E F 0.4689(6) 0.8307(8) 0.0228(2) 0.100(3) Uani 0.5 1 d . U P C 2
F67F F 0.4013(11) 0.9558(8) 0.0228(2) 0.115(3) Uani 0.5 1 d . U P C 2
C68A C -0.0236(2) 0.8773(2) 0.08373(8) 0.0234(7) Uani 1 1 d . . . . .
C69A C 0.0108(3) 0.9607(2) 0.06960(8) 0.0269(8) Uani 1 1 d . . . . .
H69A H 0.080143 0.977367 0.072626 0.032 Uiso 1 1 calc R U . . .
C70A C -0.0532(3) 1.0200(2) 0.05123(9) 0.0278(8) Uani 1 1 d . . . . .
C71A C -0.1546(3) 0.9987(2) 0.04636(9) 0.0327(9) Uani 1 1 d . . . . .
H71A H -0.197985 1.038785 0.033506 0.039 Uiso 1 1 calc R U . . .
C72A C -0.1915(3) 0.9172(2) 0.06073(9) 0.0291(8) Uani 1 1 d . . . . .
C73A C -0.1284(3) 0.8592(2) 0.07889(9) 0.0258(8) Uani 1 1 d . . . . .
H73A H -0.156553 0.804246 0.088678 0.031 Uiso 1 1 calc R U . . .
C74A C -0.0121(3) 1.1077(3) 0.03669(10) 0.0377(9) Uani 1 1 d . . . . .
F74A F 0.0880(2) 1.10632(16) 0.02586(7) 0.0613(7) Uani 1 1 d . . . . .
F74B F -0.0177(2) 1.16616(15) 0.05910(6) 0.0519(6) Uani 1 1 d . . . . .
F74C F -0.0628(2) 1.14354(18) 0.01021(7) 0.0784(10) Uani 1 1 d . . . . .
C75A C -0.2985(3) 0.8894(3) 0.05439(11) 0.0394(10) Uani 1 1 d . . . . .
F75A F -0.3368(4) 0.8237(3) 0.07978(19) 0.0541(17) Uani 0.67 1 d . . P D 1
F75B F -0.3026(9) 0.8554(8) 0.0253(2) 0.081(4) Uani 0.67 1 d . . P D 1
F75C F -0.3665(4) 0.9513(4) 0.05634(15) 0.0489(13) Uani 0.67 1 d . . P D 1
F75D F -0.3036(18) 0.8295(14) 0.0373(5) 0.073(5) Uani 0.33 1 d . U P D 2
F75E F -0.3551(13) 0.9541(12) 0.0373(5) 0.116(6) Uani 0.33 1 d . U P D 2
F75F F -0.3537(12) 0.8698(12) 0.0801(4) 0.101(5) Uani 0.33 1 d . U P D 2
MO1B Mo 0.99255(2) 0.37254(2) 0.37263(2) 0.02470(8) Uani 1 1 d . . . . .
O1B O 0.90782(18) 0.46499(16) 0.39566(6) 0.0288(6) Uani 1 1 d . . . . .
F1B F 0.7801(2) 0.6003(2) 0.38484(7) 0.0796(10) Uani 1 1 d . . . . .
N1X N 1.0819(2) 0.3627(2) 0.41855(8) 0.0334(7) Uani 1 1 d . . . . .
N1B N 0.8763(2) 0.4225(2) 0.30077(8) 0.0340(7) Uani 1 1 d . . . . .
C1X C 1.1345(3) 0.3602(2) 0.44083(10) 0.0349(9) Uani 1 1 d . . . . .
C1B C 0.8802(3) 0.3756(2) 0.33215(9) 0.0267(8) Uani 1 1 d . . . . .
F2B F 0.77605(19) 0.63409(16) 0.43573(7) 0.0565(7) Uani 1 1 d . . . . .
N2B N 0.7914(2) 0.3273(2) 0.33587(7) 0.0314(7) Uani 1 1 d . . . . .
C2X C 1.1983(3) 0.3604(3) 0.46962(10) 0.0449(11) Uani 1 1 d . . . . .
H2X1 H 1.232846 0.417313 0.468469 0.067 Uiso 1 1 calc R U . . .
H2X2 H 1.250923 0.313923 0.468987 0.067 Uiso 1 1 calc R U . . .
H2X3 H 1.154457 0.349977 0.490956 0.067 Uiso 1 1 calc R U . . .
C2B C 0.7858(3) 0.4039(3) 0.28592(11) 0.0542(13) Uani 1 1 d . . . . .
H2B H 0.764959 0.429025 0.264212 0.065 Uiso 1 1 calc R U . . .
N3B N 1.0333(2) 0.26571(19) 0.36944(7) 0.0295(7) Uani 1 1 d . . . . .
F3B F 0.7002(2) 0.5199(2) 0.42494(8) 0.0730(8) Uani 1 1 d . . . . .
C3B C 0.7339(3) 0.3451(3) 0.30729(11) 0.0517(12) Uani 1 1 d . . . . .
H3B H 0.669052 0.319596 0.303803 0.062 Uiso 1 1 calc R U . . .
F4B F 0.8100(2) 0.49019(17) 0.48003(6) 0.0546(7) Uani 1 1 d . . . . .
C4B C 0.9539(3) 0.4797(2) 0.28127(9) 0.0304(8) Uani 1 1 d . . . . .
F5B F 0.8259(2) 0.37902(17) 0.45206(6) 0.0692(8) Uani 1 1 d . . . . .
C5B C 1.0089(3) 0.4475(3) 0.25387(9) 0.0344(9) Uani 1 1 d . . . . .
F6B F 0.9573(2) 0.43237(18) 0.47157(6) 0.0602(7) Uani 1 1 d . . . . .
C6B C 1.0740(3) 0.5059(3) 0.23282(10) 0.0404(10) Uani 1 1 d . . . . .
H6B H 1.111880 0.485609 0.213818 0.048 Uiso 1 1 calc R U . . .
F7B F 1.06800(18) 0.54170(17) 0.42255(7) 0.0566(7) Uani 1 1 d . . . . .
C7B C 1.0855(3) 0.5923(3) 0.23855(11) 0.0421(10) Uani 1 1 d . . . . .
F8B F 0.96719(19) 0.61525(16) 0.45398(6) 0.0551(7) Uani 1 1 d . . . . .
C8B C 1.0297(3) 0.6201(3) 0.26650(11) 0.0430(10) Uani 1 1 d . . . . .
H8B H 1.038351 0.678723 0.271252 0.052 Uiso 1 1 calc R U . . .
F9B F 0.9761(2) 0.64335(17) 0.39965(7) 0.0692(8) Uani 1 1 d . . . . .
C9B C 0.9615(3) 0.5657(3) 0.28789(10) 0.0344(9) Uani 1 1 d . . . . .
C10B C 1.0008(4) 0.3540(3) 0.24664(11) 0.0560(12) Uani 1 1 d . . . . .
H10D H 1.003965 0.314734 0.268046 0.084 Uiso 1 1 calc R U . . .
H10E H 1.058535 0.340681 0.230634 0.084 Uiso 1 1 calc R U . . .
H10F H 0.934538 0.345595 0.236534 0.084 Uiso 1 1 calc R U . . .
C11B C 1.1570(3) 0.6533(3) 0.21579(12) 0.0583(13) Uani 1 1 d . . . . .
H11D H 1.120099 0.708003 0.208904 0.087 Uiso 1 1 calc R U . . .
H11E H 1.179995 0.625775 0.195391 0.087 Uiso 1 1 calc R U . . .
H11F H 1.217673 0.665916 0.228161 0.087 Uiso 1 1 calc R U . . .
C12B C 0.8979(3) 0.6003(3) 0.31679(11) 0.0490(11) Uani 1 1 d . . . . .
H12D H 0.836691 0.631361 0.307858 0.073 Uiso 1 1 calc R U . . .
H12E H 0.940288 0.640814 0.327485 0.073 Uiso 1 1 calc R U . . .
H12F H 0.875394 0.551371 0.333848 0.073 Uiso 1 1 calc R U . . .
C13B C 0.7602(3) 0.2650(2) 0.36524(9) 0.0299(8) Uani 1 1 d . . . . .
C14B C 0.7941(3) 0.1791(2) 0.36641(9) 0.0315(8) Uani 1 1 d . . . . .
C15B C 0.7652(3) 0.1230(2) 0.39570(10) 0.0346(9) Uani 1 1 d . . . . .
H15B H 0.788808 0.063888 0.397385 0.041 Uiso 1 1 calc R U . . .
C16B C 0.7031(3) 0.1500(3) 0.42261(10) 0.0373(9) Uani 1 1 d . . . . .
C17B C 0.6651(3) 0.2345(3) 0.41887(10) 0.0370(9) Uani 1 1 d . . . . .
H17B H 0.619897 0.253194 0.436618 0.044 Uiso 1 1 calc R U . . .
C18B C 0.6903(3) 0.2931(2) 0.39018(10) 0.0341(9) Uani 1 1 d . . . . .
C19B C 0.8540(3) 0.1441(3) 0.33689(11) 0.0463(11) Uani 1 1 d . . . . .
H19D H 0.899379 0.096077 0.345612 0.069 Uiso 1 1 calc R U . . .
H19E H 0.896348 0.191082 0.324046 0.069 Uiso 1 1 calc R U . . .
H19F H 0.805168 0.122303 0.321794 0.069 Uiso 1 1 calc R U . . .
C20B C 0.6779(4) 0.0891(3) 0.45485(11) 0.0489(11) Uani 1 1 d . . . . .
H20D H 0.741466 0.076499 0.466987 0.073 Uiso 1 1 calc R U . . .
H20E H 0.649423 0.034284 0.448975 0.073 Uiso 1 1 calc R U . . .
H20F H 0.626518 0.116868 0.469559 0.073 Uiso 1 1 calc R U . . .
C21B C 0.6398(4) 0.3815(3) 0.38483(12) 0.0512(11) Uani 1 1 d . . . . .
H21D H 0.586765 0.380827 0.368123 0.077 Uiso 1 1 calc R U . . .
H21E H 0.692581 0.425712 0.376277 0.077 Uiso 1 1 calc R U . . .
H21F H 0.607095 0.395924 0.406607 0.077 Uiso 1 1 calc R U . . .
C22B C 1.0665(3) 0.1790(3) 0.37474(11) 0.0382(10) Uani 1 1 d . . . . .
C23B C 1.0497(4) 0.1307(3) 0.40697(13) 0.0561(13) Uani 1 1 d . . . . .
C24B C 1.0903(5) 0.0444(4) 0.41128(18) 0.0839(19) Uani 1 1 d . U . . .
H24B H 1.082268 0.010319 0.433017 0.101 Uiso 1 1 calc R U . . .
C25B C 1.1407(5) 0.0099(4) 0.3846(2) 0.0901(18) Uani 1 1 d . U . . .
H25B H 1.167507 -0.048058 0.388120 0.108 Uiso 1 1 calc R U . . .
C26B C 1.1536(4) 0.0557(3) 0.35338(19) 0.0781(16) Uani 1 1 d . U . . .
H26B H 1.189331 0.029447 0.335332 0.094 Uiso 1 1 calc R U . . .
C27B C 1.1158(3) 0.1401(3) 0.34712(14) 0.0514(12) Uani 1 1 d . . . . .
C28B C 0.9915(4) 0.1664(3) 0.43618(12) 0.0707(17) Uani 1 1 d . . . . .
H28D H 1.040685 0.192503 0.450022 0.106 Uiso 1 1 calc R U . . .
H28E H 0.953366 0.118895 0.450341 0.106 Uiso 1 1 calc R U . . .
H28F H 0.942287 0.211313 0.427380 0.106 Uiso 1 1 calc R U . . .
C29B C 1.1216(4) 0.1840(3) 0.31124(13) 0.0609(14) Uani 1 1 d . . . . .
H29D H 1.193963 0.184522 0.301848 0.091 Uiso 1 1 calc R U . . .
H29E H 1.096079 0.244428 0.310984 0.091 Uiso 1 1 calc R U . . .
H29F H 1.078476 0.151997 0.297312 0.091 Uiso 1 1 calc R U . . .
C30B C 0.8868(3) 0.5134(2) 0.42220(9) 0.0307(8) Uani 1 1 d . . . . .
C31B C 0.7879(3) 0.5707(3) 0.41626(12) 0.0503(11) Uani 1 1 d . . . . .
C32B C 0.8668(3) 0.4538(3) 0.45653(11) 0.0429(10) Uani 1 1 d . . . . .
C33B C 0.9761(3) 0.5769(3) 0.42571(11) 0.0403(10) Uani 1 1 d . . . . .
C34B C 1.1038(3) 0.4373(2) 0.34931(9) 0.0293(8) Uani 1 1 d . . . . .
H34B H 1.076468 0.492743 0.340798 0.035 Uiso 1 1 calc R U . . .
C35B C 1.2188(3) 0.4382(3) 0.33839(10) 0.0390(10) Uani 1 1 d . . . . .
C36B C 1.2366(3) 0.4871(4) 0.30246(10) 0.0743(18) Uani 1 1 d . U . . .
H36D H 1.200874 0.456425 0.286181 0.111 Uiso 1 1 calc R U . . .
H36E H 1.311419 0.489473 0.295938 0.111 Uiso 1 1 calc R U . . .
H36F H 1.209075 0.546905 0.302197 0.111 Uiso 1 1 calc R U . . .
C37B C 1.2622(4) 0.3442(3) 0.34017(18) 0.085(2) Uani 1 1 d . . . . .
H37D H 1.237592 0.310846 0.361896 0.128 Uiso 1 1 calc R U . . .
H37E H 1.338414 0.346005 0.338617 0.128 Uiso 1 1 calc R U . . .
H37F H 1.238081 0.315829 0.321116 0.128 Uiso 1 1 calc R U . . .
C38B C 1.2685(3) 0.4889(2) 0.36437(9) 0.0276(8) Uani 1 1 d . . . . .
C39B C 1.2485(3) 0.5776(3) 0.36405(11) 0.0420(10) Uani 1 1 d . . . . .
H39B H 1.202619 0.604679 0.348011 0.050 Uiso 1 1 calc R U . . .
C40B C 1.2915(4) 0.6279(3) 0.38563(13) 0.0594(13) Uani 1 1 d . . . . .
H40B H 1.275420 0.688625 0.384780 0.071 Uiso 1 1 calc R U . . .
C41B C 1.3561(4) 0.5904(4) 0.40786(12) 0.0601(14) Uani 1 1 d . . . . .
H41B H 1.386511 0.626087 0.422654 0.072 Uiso 1 1 calc R U . . .
C42B C 1.3812(4) 0.5045(4) 0.41067(11) 0.0568(13) Uani 1 1 d . . . . .
H42B H 1.427605 0.480065 0.427048 0.068 Uiso 1 1 calc R U . . .
C43B C 1.3352(3) 0.4511(3) 0.38795(11) 0.0511(12) Uani 1 1 d . . . . .
H43B H 1.350717 0.390245 0.389207 0.061 Uiso 1 1 calc R U . . .
B1B B 0.5313(3) 0.8593(3) 0.39344(10) 0.0221(8) Uani 1 1 d . . . . .
C44B C 0.4960(2) 0.9621(2) 0.39080(9) 0.0245(7) Uani 1 1 d . . . . .
C45B C 0.4470(3) 1.0001(2) 0.41801(10) 0.0316(8) Uani 1 1 d . . . . .
H45B H 0.435452 0.965376 0.439498 0.038 Uiso 1 1 calc R U . . .
C46B C 0.4145(3) 1.0872(3) 0.41475(11) 0.0381(9) Uani 1 1 d . . . . .
C47B C 0.4322(3) 1.1403(3) 0.38441(11) 0.0401(10) Uani 1 1 d . . . . .
H47B H 0.408983 1.199553 0.382069 0.048 Uiso 1 1 calc R U . . .
C48B C 0.4846(3) 1.1055(2) 0.35730(10) 0.0339(9) Uani 1 1 d . . . . .
C49B C 0.5149(3) 1.0183(2) 0.36064(9) 0.0277(8) Uani 1 1 d . . . . .
H49B H 0.550049 0.995834 0.341583 0.033 Uiso 1 1 calc R U . . .
C50B C 0.3565(4) 1.1204(3) 0.44446(13) 0.0540(12) Uani 1 1 d . . . . .
F50G F 0.4169(2) 1.1305(2) 0.46971(7) 0.0726(8) Uani 1 1 d . . . . .
F50H F 0.2833(2) 1.0633(2) 0.45933(9) 0.0914(11) Uani 1 1 d . . . . .
F50I F 0.3085(3) 1.1940(2) 0.43729(8) 0.0938(11) Uani 1 1 d . . . . .
C51B C 0.5009(4) 1.1596(3) 0.32430(12) 0.0478(11) Uani 1 1 d . . . . .
F51G F 0.5031(2) 1.24556(16) 0.32622(8) 0.0666(8) Uani 1 1 d . U . . .
F51H F 0.5918(3) 1.14575(19) 0.30779(8) 0.0950(12) Uani 1 1 d . U . . .
F51I F 0.4263(3) 1.1518(3) 0.30413(9) 0.1338(18) Uani 1 1 d . U . . .
C52B C 0.4708(2) 0.8036(2) 0.42686(8) 0.0238(7) Uani 1 1 d . . . . .
C53B C 0.3628(3) 0.8131(2) 0.43172(9) 0.0280(8) Uani 1 1 d . . . . .
H53B H 0.327833 0.851609 0.415504 0.034 Uiso 1 1 calc R U . . .
C54B C 0.3045(3) 0.7689(2) 0.45903(9) 0.0301(8) Uani 1 1 d . . . . .
C55B C 0.3515(3) 0.7121(2) 0.48319(9) 0.0304(8) Uani 1 1 d . . . . .
H55B H 0.312292 0.682796 0.502335 0.036 Uiso 1 1 calc R U . . .
C56B C 0.4579(3) 0.6993(2) 0.47861(9) 0.0243(7) Uani 1 1 d . . . . .
C57B C 0.5157(3) 0.7433(2) 0.45096(9) 0.0255(8) Uani 1 1 d . . . . .
H57B H 0.588301 0.731823 0.448359 0.031 Uiso 1 1 calc R U . . .
C58B C 0.1899(3) 0.7842(3) 0.46243(11) 0.0416(10) Uani 1 1 d . . . . .
F58G F 0.14571(18) 0.7912(2) 0.43319(7) 0.0831(10) Uani 1 1 d . . . . .
F58H F 0.1385(2) 0.7262(2) 0.48271(10) 0.1123(14) Uani 1 1 d . U . . .
F58I F 0.1668(2) 0.8611(3) 0.47325(11) 0.1053(13) Uani 1 1 d . . . . .
C59B C 0.5110(3) 0.6390(2) 0.50455(10) 0.0314(8) Uani 1 1 d . . . . .
F59G F 0.59314(19) 0.59821(16) 0.49156(6) 0.0521(6) Uani 1 1 d . . . . .
F59H F 0.44875(18) 0.57755(16) 0.52134(6) 0.0540(7) Uani 1 1 d . . . . .
F59I F 0.5473(2) 0.68145(16) 0.52931(6) 0.0542(7) Uani 1 1 d . . . . .
C60B C 0.6588(3) 0.8591(2) 0.39500(9) 0.0236(7) Uani 1 1 d . . . . .
C61B C 0.7266(3) 0.8596(2) 0.36587(9) 0.0291(8) Uani 1 1 d . . . . .
H61B H 0.698088 0.856662 0.344391 0.035 Uiso 1 1 calc R U . . .
C62B C 0.8333(3) 0.8641(2) 0.36707(9) 0.0308(8) Uani 1 1 d . . . . .
C63B C 0.8788(3) 0.8663(2) 0.39798(10) 0.0311(8) Uani 1 1 d . . . . .
H63B H 0.952297 0.867912 0.398939 0.037 Uiso 1 1 calc R U . . .
C64B C 0.8138(3) 0.8661(2) 0.42729(9) 0.0267(8) Uani 1 1 d . . . . .
C65B C 0.7065(2) 0.8644(2) 0.42548(9) 0.0240(7) Uani 1 1 d . . . . .
H65B H 0.663678 0.867030 0.445870 0.029 Uiso 1 1 calc R U . . .
C66B C 0.9028(3) 0.8670(3) 0.33490(11) 0.0473(11) Uani 1 1 d . . . . .
F66G F 0.8570(9) 0.8394(10) 0.3099(4) 0.085(5) Uani 0.5 1 d . . P E 1
F66H F 0.9538(6) 0.9373(4) 0.32720(18) 0.0551(17) Uani 0.5 1 d . U P E 1
F66I F 0.9848(6) 0.8058(4) 0.3400(2) 0.064(2) Uani 0.5 1 d . . P E 1
F66J F 0.8767(11) 0.8174(8) 0.3136(4) 0.077(5) Uani 0.5 1 d . U P E 2
F66K F 0.8850(8) 0.9482(5) 0.31391(19) 0.094(3) Uani 0.5 1 d . U P E 2
F66L F 0.9960(6) 0.8644(11) 0.3375(2) 0.119(4) Uani 0.5 1 d . U P E 2
C67B C 0.8595(3) 0.8667(3) 0.46088(11) 0.0385(10) Uani 1 1 d . . . . .
F67G F 0.9290(14) 0.7987(10) 0.4671(5) 0.056(3) Uani 0.5 1 d . . P F 1
F67H F 0.9181(8) 0.9365(8) 0.4617(3) 0.067(3) Uani 0.5 1 d . . P F 1
F67I F 0.7940(11) 0.8527(15) 0.4873(5) 0.074(6) Uani 0.5 1 d . . P F 1
F67J F 0.9498(13) 0.8333(10) 0.4622(5) 0.088(6) Uani 0.5 1 d . . P F 2
F67K F 0.8680(8) 0.9488(9) 0.4699(3) 0.073(3) Uani 0.5 1 d . . P F 2
F67L F 0.7986(14) 0.8322(15) 0.4867(5) 0.077(6) Uani 0.5 1 d . . P F 2
C68B C 0.4951(3) 0.8124(2) 0.36083(8) 0.0239(7) Uani 1 1 d . . . . .
C69B C 0.4114(3) 0.8425(2) 0.34159(9) 0.0272(8) Uani 1 1 d . . . . .
H69B H 0.377626 0.895538 0.346147 0.033 Uiso 1 1 calc R U . . .
C70B C 0.3762(3) 0.7976(2) 0.31620(9) 0.0306(8) Uani 1 1 d . . . . .
C71B C 0.4228(3) 0.7202(2) 0.30858(9) 0.0316(8) Uani 1 1 d . . . . .
H71B H 0.398979 0.689669 0.290981 0.038 Uiso 1 1 calc R U . . .
C72B C 0.5050(3) 0.6886(2) 0.32730(9) 0.0267(8) Uani 1 1 d . . . . .
C73B C 0.5397(3) 0.7331(2) 0.35299(8) 0.0238(7) Uani 1 1 d . . . . .
H73B H 0.595629 0.709028 0.365687 0.029 Uiso 1 1 calc R U . . .
C74B C 0.2867(3) 0.8331(3) 0.29647(13) 0.0494(12) Uani 1 1 d . . . . .
F74G F 0.2497(9) 0.7818(7) 0.2774(4) 0.095(3) Uani 0.5 1 d . U P G 1
F74H F 0.3078(7) 0.9112(8) 0.2797(3) 0.098(4) Uani 0.5 1 d . U P G 1
F74I F 0.2057(5) 0.8524(8) 0.31798(19) 0.078(2) Uani 0.5 1 d . U P G 1
F74J F 0.2021(6) 0.7873(9) 0.3041(4) 0.113(3) Uani 0.5 1 d . U P G 2
F74K F 0.3036(7) 0.8276(8) 0.26235(17) 0.084(3) Uani 0.5 1 d . U P G 2
F74L F 0.2635(10) 0.9107(8) 0.2979(4) 0.100(4) Uani 0.5 1 d . U P G 2
C75B C 0.5571(3) 0.6052(3) 0.31905(10) 0.0332(9) Uani 1 1 d . . . . .
F75G F 0.6386(7) 0.5808(8) 0.3359(3) 0.069(4) Uani 0.5 1 d . U P H 1
F75H F 0.5902(9) 0.6104(10) 0.2858(3) 0.074(4) Uani 0.5 1 d . U P H 1
F75I F 0.4958(11) 0.5360(8) 0.3233(3) 0.058(4) Uani 0.5 1 d . U P H 1
F75J F 0.6274(8) 0.6170(8) 0.2949(3) 0.079(4) Uani 0.5 1 d . U P H 2
F75K F 0.6005(9) 0.5656(8) 0.3457(3) 0.079(4) Uani 0.5 1 d . U P H 2
F75L F 0.4905(12) 0.5495(9) 0.3106(3) 0.078(4) Uani 0.5 1 d . U P H 2

loop_
_atom_site_aniso_label
_atom_site_aniso_U_11
_atom_site_aniso_U_22
_atom_site_aniso_U_33
_atom_site_aniso_U_23
_atom_site_aniso_U_13
_atom_site_aniso_U_12
MO1A 0.02136(15) 0.02782(17) 0.02337(17) -0.00463(13) -0.00222(12) 0.00166(12)
O1A 0.0286(13) 0.0296(14) 0.0276(14) -0.0078(11) 0.0000(11) -0.0004(10)
F1A 0.0297(12) 0.0511(15) 0.0574(15) -0.0194(12) -0.0063(11) -0.0033(10)
N1A 0.0284(16) 0.0331(18) 0.0249(16) -0.0017(13) 0.0020(13) 0.0049(13)
C1A 0.0260(18) 0.029(2) 0.0211(18) -0.0065(15) -0.0012(14) 0.0007(15)
F2A 0.0518(15) 0.0493(15) 0.0509(15) -0.0033(12) -0.0165(12) 0.0169(12)
N2A 0.0265(16) 0.0335(18) 0.0294(17) -0.0025(14) 0.0020(13) 0.0040(13)
C2A 0.0249(19) 0.051(3) 0.039(2) -0.004(2) 0.0071(17) 0.0118(17)
F3A 0.0362(13) 0.0659(17) 0.0519(15) -0.0267(13) 0.0032(11) 0.0133(11)
N3A 0.0258(16) 0.044(2) 0.0267(17) -0.0054(14) 0.0006(13) 0.0042(14)
C3A 0.026(2) 0.047(3) 0.040(2) 0.000(2) 0.0100(17) 0.0070(17)
F4A 0.0538(15) 0.0483(15) 0.0406(14) -0.0079(11) -0.0157(11) 0.0195(12)
C4A 0.0254(18) 0.031(2) 0.0232(19) -0.0012(16) 0.0025(15) 0.0084(15)
F5A 0.0705(17) 0.0486(15) 0.0331(13) -0.0180(11) -0.0078(12) 0.0061(12)
C5A 0.032(2) 0.035(2) 0.029(2) -0.0059(17) 0.0009(16) 0.0113(16)
F6A 0.0656(16) 0.0420(14) 0.0368(13) -0.0027(11) 0.0088(12) -0.0092(12)
C6A 0.040(2) 0.028(2) 0.040(2) -0.0063(18) -0.0015(18) 0.0079(17)
F7A 0.0606(16) 0.0313(13) 0.0646(17) -0.0193(12) -0.0027(13) 0.0018(11)
C7A 0.033(2) 0.037(2) 0.033(2) 0.0006(18) 0.0012(17) 0.0085(17)
F8A 0.0578(16) 0.0368(14) 0.0557(16) 0.0012(12) 0.0087(13) -0.0084(11)
C8A 0.037(2) 0.043(2) 0.024(2) -0.0016(18) -0.0011(17) 0.0090(18)
F9A 0.0384(13) 0.0492(15) 0.0811(19) -0.0162(13) -0.0181(13) -0.0059(11)
C9A 0.0281(19) 0.036(2) 0.028(2) -0.0080(17) -0.0027(16) 0.0078(16)
C10A 0.071(3) 0.043(3) 0.033(2) -0.011(2) 0.004(2) 0.004(2)
C11A 0.056(3) 0.043(3) 0.042(3) 0.003(2) 0.008(2) 0.003(2)
C12A 0.051(3) 0.043(3) 0.033(2) -0.0115(19) -0.0052(19) -0.0014(19)
C13A 0.0241(19) 0.036(2) 0.042(2) 0.0047(19) 0.0071(17) 0.0003(16)
C14A 0.028(2) 0.041(3) 0.057(3) -0.003(2) 0.0141(19) -0.0047(17)
C15A 0.040(2) 0.036(3) 0.073(4) 0.000(2) 0.021(2) -0.0052(19)
C16A 0.043(3) 0.035(3) 0.092(4) 0.014(3) 0.022(3) 0.001(2)
C17A 0.044(3) 0.055(3) 0.062(3) 0.020(3) 0.010(2) 0.004(2)
C18A 0.035(2) 0.047(3) 0.042(3) 0.004(2) 0.0077(19) 0.0029(18)
C19A 0.047(3) 0.057(3) 0.054(3) -0.019(2) 0.006(2) -0.015(2)
C20A 0.082(4) 0.040(3) 0.144(6) 0.032(3) 0.025(4) 0.006(3)
C21A 0.058(3) 0.066(3) 0.032(2) 0.004(2) 0.002(2) 0.007(2)
C22A 0.029(2) 0.062(3) 0.026(2) -0.010(2) -0.0018(16) 0.0012(19)
C23A 0.043(2) 0.071(3) 0.036(2) -0.020(2) 0.0006(19) -0.004(2)
C24A 0.065(3) 0.099(4) 0.034(3) -0.030(3) -0.010(2) -0.002(3)
C25A 0.074(4) 0.128(6) 0.037(3) -0.013(3) -0.026(3) 0.010(4)
C26A 0.063(3) 0.095(4) 0.040(3) -0.003(3) -0.020(2) 0.020(3)
C27A 0.042(2) 0.066(3) 0.032(2) -0.005(2) -0.0069(19) 0.012(2)
C28A 0.060(3) 0.062(3) 0.057(3) -0.029(3) -0.001(2) 0.003(2)
C29A 0.054(3) 0.064(3) 0.051(3) -0.001(2) -0.013(2) 0.021(2)
C30A 0.0286(19) 0.029(2) 0.032(2) -0.0090(16) -0.0020(16) 0.0021(15)
C31A 0.036(2) 0.040(2) 0.042(2) -0.016(2) -0.0039(19) 0.0064(18)
C32A 0.047(2) 0.035(2) 0.034(2) -0.0119(19) -0.0030(19) 0.0036(19)
C33A 0.041(2) 0.034(2) 0.053(3) -0.011(2) -0.003(2) -0.0023(18)
C34A 0.0261(18) 0.033(2) 0.0261(19) -0.0021(16) -0.0047(15) 0.0027(15)
C35A 0.0282(19) 0.036(2) 0.031(2) -0.0050(17) -0.0046(16) -0.0063(16)
C36A 0.046(2) 0.039(3) 0.056(3) 0.004(2) -0.019(2) -0.0078(19)
C37A 0.038(2) 0.072(3) 0.039(3) -0.015(2) 0.0046(19) -0.017(2)
C38A 0.0280(19) 0.027(2) 0.040(2) -0.0050(17) -0.0030(16) -0.0067(15)
C39A 0.041(2) 0.037(2) 0.045(3) -0.0085(19) -0.0082(19) -0.0053(18)
C40A 0.058(3) 0.047(3) 0.059(3) -0.011(2) -0.020(2) -0.015(2)
C41A 0.056(3) 0.065(3) 0.063(3) 0.000(3) -0.035(3) -0.016(2)
C42A 0.042(3) 0.049(3) 0.081(4) 0.000(3) -0.026(2) 0.000(2)
C43A 0.033(2) 0.038(2) 0.061(3) -0.014(2) -0.013(2) 0.0007(18)
B1A 0.0208(19) 0.026(2) 0.027(2) -0.0063(17) 0.0013(16) -0.0066(16)
C44A 0.0183(16) 0.030(2) 0.0253(19) -0.0039(15) 0.0033(14) -0.0054(14)
C45A 0.0287(19) 0.029(2) 0.027(2) -0.0041(16) 0.0008(15) -0.0011(15)
C46A 0.037(2) 0.034(2) 0.031(2) -0.0090(17) -0.0023(17) -0.0012(16)
C47A 0.041(2) 0.027(2) 0.036(2) -0.0093(17) 0.0021(18) 0.0014(16)
C48A 0.0236(18) 0.029(2) 0.035(2) -0.0021(17) 0.0029(15) 0.0011(15)
C49A 0.0212(17) 0.035(2) 0.027(2) -0.0055(16) 0.0023(15) -0.0027(15)
C50A 0.064(3) 0.037(3) 0.045(3) -0.020(2) -0.013(2) 0.005(2)
F50A 0.0762(18) 0.0540(16) 0.0464(15) -0.0207(12) -0.0190(13) -0.0120(13)
F50B 0.112(2) 0.0620(18) 0.0606(18) -0.0304(15) -0.0509(17) 0.0384(17)
F50C 0.099(2) 0.0562(17) 0.0331(14) -0.0109(12) 0.0009(15) -0.0110(15)
C51A 0.045(3) 0.039(3) 0.042(3) -0.001(2) -0.002(2) 0.0005(19)
F51A 0.114(3) 0.0306(15) 0.095(2) 0.0014(15) -0.0289(19) -0.0038(15)
F51B 0.140(3) 0.0560(19) 0.0519(18) 0.0124(15) -0.0006(19) 0.0145(18)
F51C 0.0406(17) 0.093(3) 0.217(4) 0.092(3) 0.006(2) 0.0186(16)
C52A 0.0175(16) 0.0252(19) 0.0270(19) -0.0019(15) -0.0015(14) 0.0005(13)
C53A 0.0228(17) 0.028(2) 0.0241(19) 0.0003(15) -0.0016(14) -0.0038(14)
C54A 0.0245(18) 0.030(2) 0.0254(19) -0.0023(16) -0.0023(15) 0.0007(15)
C55A 0.0281(19) 0.033(2) 0.0228(19) -0.0038(16) 0.0046(15) 0.0006(15)
C56A 0.0211(17) 0.030(2) 0.030(2) 0.0043(16) 0.0054(15) -0.0026(14)
C57A 0.0228(17) 0.028(2) 0.029(2) -0.0072(16) 0.0004(15) -0.0023(14)
C58A 0.037(2) 0.046(3) 0.031(2) -0.009(2) 0.0007(19) -0.0035(19)
F58A 0.126(9) 0.063(7) 0.207(16) -0.091(9) -0.119(10) 0.063(7)
F58B 0.138(8) 0.084(6) 0.022(3) -0.006(3) -0.011(5) -0.054(5)
F58C 0.058(5) 0.116(8) 0.082(6) -0.063(6) 0.030(5) -0.052(6)
F58D 0.077(7) 0.066(5) 0.124(9) -0.035(5) -0.074(7) 0.013(5)
F58E 0.097(6) 0.095(7) 0.064(6) -0.056(5) 0.046(5) -0.044(5)
F58F 0.122(7) 0.031(4) 0.050(4) -0.007(3) -0.026(5) -0.015(5)
C59A 0.029(2) 0.038(2) 0.041(2) -0.0057(19) 0.0093(17) -0.0012(17)
F59A 0.0428(13) 0.0317(13) 0.0572(15) -0.0009(11) 0.0146(11) -0.0076(10)
F59B 0.0258(12) 0.0526(15) 0.0798(19) 0.0077(13) -0.0014(12) -0.0117(11)
F59C 0.0636(17) 0.0585(16) 0.0459(15) -0.0090(12) 0.0301(13) -0.0223(13)
C60A 0.0241(18) 0.0233(19) 0.032(2) -0.0054(15) -0.0017(15) -0.0041(14)
C61A 0.0266(18) 0.029(2) 0.029(2) 0.0012(16) -0.0006(15) -0.0042(15)
C62A 0.0244(19) 0.044(2) 0.039(2) -0.0022(19) -0.0063(17) -0.0032(16)
C63A 0.0203(19) 0.084(3) 0.048(3) -0.009(2) -0.0008(19) -0.008(2)
C64A 0.029(2) 0.087(4) 0.030(2) -0.008(2) 0.0039(18) -0.014(2)
C65A 0.0249(19) 0.057(3) 0.027(2) -0.0085(19) -0.0020(16) -0.0079(17)
C66A 0.030(2) 0.064(3) 0.059(3) 0.008(3) -0.009(2) -0.008(2)
F66A 0.026(4) 0.191(11) 0.076(6) 0.037(7) -0.012(3) -0.041(6)
F66B 0.079(5) 0.069(4) 0.041(3) -0.005(3) -0.032(3) 0.023(4)
F66C 0.133(8) 0.035(4) 0.111(7) -0.004(4) -0.070(6) 0.027(4)
F66D 0.106(6) 0.108(7) 0.097(6) -0.023(5) -0.041(5) 0.071(5)
F66E 0.040(4) 0.227(11) 0.085(6) 0.070(8) -0.018(4) -0.025(7)
F66F 0.103(8) 0.060(4) 0.116(8) -0.022(4) -0.089(7) 0.009(4)
C67A 0.039(3) 0.181(8) 0.041(3) -0.015(4) 0.012(2) -0.045(4)
F67A 0.0470(15) 0.117(2) 0.0323(14) -0.0048(15) -0.0002(12) 0.0012(15)
F67B 0.100(5) 0.060(4) 0.051(4) 0.026(3) 0.007(4) -0.022(4)
F67C 0.031(3) 0.140(7) 0.033(3) 0.013(5) 0.003(3) -0.005(4)
F67E 0.040(4) 0.205(9) 0.052(4) -0.011(6) 0.013(3) 0.036(6)
F67F 0.141(9) 0.124(8) 0.068(5) 0.015(5) 0.038(7) -0.049(8)
C68A 0.0222(17) 0.031(2) 0.0173(17) -0.0069(15) 0.0025(14) -0.0020(14)
C69A 0.0264(18) 0.035(2) 0.0199(18) -0.0050(16) -0.0010(14) -0.0062(15)
C70A 0.0333(19) 0.028(2) 0.0223(19) -0.0066(15) -0.0008(15) -0.0004(15)
C71A 0.035(2) 0.035(2) 0.030(2) -0.0087(17) -0.0067(17) 0.0084(16)
C72A 0.0257(18) 0.037(2) 0.027(2) -0.0146(17) -0.0013(15) 0.0030(16)
C73A 0.0235(17) 0.031(2) 0.0237(19) -0.0086(15) 0.0037(14) -0.0038(15)
C74A 0.048(2) 0.036(2) 0.029(2) 0.0007(18) -0.0093(19) -0.0042(18)
F74A 0.0642(17) 0.0397(15) 0.0729(19) 0.0060(13) 0.0288(14) -0.0075(12)
F74B 0.0747(18) 0.0359(14) 0.0457(15) -0.0109(12) 0.0053(13) -0.0084(12)
F74C 0.112(2) 0.0588(18) 0.0613(18) 0.0296(14) -0.0492(17) -0.0280(16)
C75A 0.024(2) 0.056(3) 0.040(3) -0.015(2) -0.0020(19) 0.0069(19)
F75A 0.022(2) 0.043(3) 0.092(4) 0.018(3) -0.011(2) -0.008(2)
F75B 0.034(3) 0.170(11) 0.051(4) -0.063(5) -0.004(3) -0.015(5)
F75C 0.0208(19) 0.053(3) 0.075(4) -0.016(3) -0.006(2) 0.0127(18)
F75D 0.041(7) 0.078(8) 0.117(13) -0.073(10) -0.027(9) 0.008(6)
F75E 0.074(8) 0.091(9) 0.183(13) 0.021(10) -0.076(10) 0.006(6)
F75F 0.066(8) 0.174(13) 0.069(8) -0.032(10) 0.000(6) -0.055(9)
MO1B 0.02243(15) 0.03000(18) 0.02249(17) -0.00550(13) -0.00358(12) 0.00275(12)
O1B 0.0284(13) 0.0343(14) 0.0247(13) -0.0083(11) -0.0001(10) 0.0037(11)
F1B 0.080(2) 0.110(3) 0.0485(17) -0.0148(16) -0.0080(15) 0.0652(19)
N1X 0.0308(17) 0.0389(19) 0.0328(18) -0.0114(15) -0.0063(15) 0.0072(14)
N1B 0.0301(16) 0.0408(19) 0.0292(17) 0.0083(15) -0.0094(14) -0.0073(14)
C1X 0.033(2) 0.035(2) 0.039(2) -0.0139(18) -0.0026(18) 0.0093(17)
C1B 0.0248(18) 0.027(2) 0.029(2) -0.0022(16) -0.0057(15) -0.0004(14)
F2B 0.0561(16) 0.0532(16) 0.0628(17) -0.0246(14) 0.0063(13) 0.0184(12)
N2B 0.0280(16) 0.0375(18) 0.0278(17) 0.0044(14) -0.0093(13) -0.0083(13)
C2X 0.046(2) 0.059(3) 0.033(2) -0.015(2) -0.0144(19) 0.014(2)
C2B 0.045(2) 0.073(3) 0.041(3) 0.023(2) -0.026(2) -0.025(2)
N3B 0.0338(17) 0.0311(18) 0.0249(16) -0.0048(13) -0.0082(13) 0.0005(13)
F3B 0.0389(15) 0.096(2) 0.090(2) -0.0378(18) 0.0049(14) -0.0049(14)
C3B 0.042(2) 0.065(3) 0.046(3) 0.015(2) -0.023(2) -0.021(2)
F4B 0.0643(17) 0.0639(17) 0.0348(14) -0.0161(12) 0.0204(12) -0.0009(13)
C4B 0.0251(18) 0.036(2) 0.029(2) 0.0071(17) -0.0088(16) -0.0037(15)
F5B 0.105(2) 0.0564(17) 0.0450(16) -0.0133(13) 0.0243(15) -0.0346(16)
C5B 0.037(2) 0.039(2) 0.028(2) 0.0029(17) -0.0133(17) -0.0008(17)
F6B 0.0613(17) 0.0757(19) 0.0414(15) -0.0011(13) 0.0031(13) 0.0095(14)
C6B 0.032(2) 0.059(3) 0.028(2) 0.002(2) -0.0040(17) 0.0088(19)
F7B 0.0341(13) 0.0636(17) 0.0766(19) -0.0298(14) 0.0040(12) -0.0106(12)
C7B 0.030(2) 0.050(3) 0.041(2) 0.013(2) 0.0020(18) 0.0026(18)
F8B 0.0534(15) 0.0579(16) 0.0603(17) -0.0363(14) 0.0051(12) -0.0131(12)
C8B 0.041(2) 0.032(2) 0.052(3) 0.007(2) 0.001(2) 0.0015(18)
F9B 0.078(2) 0.0494(17) 0.075(2) 0.0065(15) 0.0083(16) -0.0167(14)
C9B 0.029(2) 0.037(2) 0.035(2) 0.0050(18) 0.0011(17) 0.0014(16)
C10B 0.079(3) 0.052(3) 0.040(3) -0.012(2) -0.013(2) -0.003(2)
C11B 0.043(3) 0.062(3) 0.061(3) 0.022(2) 0.013(2) -0.003(2)
C12B 0.047(3) 0.045(3) 0.052(3) -0.001(2) 0.007(2) 0.007(2)
C13B 0.0295(19) 0.032(2) 0.028(2) 0.0045(16) -0.0081(16) -0.0071(16)
C14B 0.0304(19) 0.033(2) 0.033(2) -0.0059(17) -0.0079(16) -0.0039(16)
C15B 0.037(2) 0.028(2) 0.039(2) -0.0050(18) -0.0072(18) -0.0041(16)
C16B 0.042(2) 0.037(2) 0.033(2) -0.0005(18) -0.0072(18) -0.0110(18)
C17B 0.039(2) 0.040(2) 0.033(2) -0.0091(19) 0.0016(17) -0.0083(18)
C18B 0.035(2) 0.029(2) 0.039(2) -0.0082(18) -0.0050(18) -0.0047(16)
C19B 0.044(2) 0.055(3) 0.042(3) -0.016(2) -0.003(2) 0.000(2)
C20B 0.059(3) 0.045(3) 0.039(3) 0.006(2) 0.000(2) -0.015(2)
C21B 0.058(3) 0.030(2) 0.066(3) -0.007(2) -0.004(2) 0.002(2)
C22B 0.037(2) 0.030(2) 0.048(3) 0.0005(19) -0.0144(19) 0.0000(17)
C23B 0.057(3) 0.050(3) 0.059(3) 0.015(2) -0.028(3) -0.015(2)
C24B 0.074(4) 0.054(3) 0.117(5) 0.039(3) -0.041(3) -0.017(3)
C25B 0.071(3) 0.058(3) 0.138(4) 0.010(3) -0.019(3) 0.006(3)
C26B 0.055(3) 0.045(3) 0.136(5) -0.019(3) -0.007(3) 0.012(2)
C27B 0.036(2) 0.034(2) 0.087(4) -0.015(2) -0.011(2) 0.0079(19)
C28B 0.092(4) 0.076(4) 0.041(3) 0.020(3) -0.026(3) -0.044(3)
C29B 0.055(3) 0.061(3) 0.073(4) -0.042(3) 0.008(3) -0.002(2)
C30B 0.0305(19) 0.036(2) 0.026(2) -0.0105(17) 0.0067(16) -0.0018(16)
C31B 0.045(3) 0.057(3) 0.051(3) -0.019(2) 0.000(2) 0.014(2)
C32B 0.048(3) 0.043(3) 0.039(2) -0.016(2) 0.010(2) -0.011(2)
C33B 0.038(2) 0.034(2) 0.049(3) -0.012(2) 0.0083(19) -0.0032(18)
C34B 0.0275(18) 0.035(2) 0.026(2) -0.0051(16) -0.0076(15) 0.0000(15)
C35B 0.0217(19) 0.058(3) 0.041(2) -0.021(2) 0.0010(17) 0.0011(17)
C36B 0.028(2) 0.171(6) 0.024(2) -0.016(3) 0.0051(18) -0.019(3)
C37B 0.031(2) 0.074(4) 0.165(6) -0.078(4) 0.005(3) 0.008(2)
C38B 0.0227(17) 0.038(2) 0.0211(18) -0.0010(16) 0.0007(14) -0.0043(15)
C39B 0.043(2) 0.039(3) 0.041(2) -0.001(2) 0.0094(19) -0.0095(19)
C40B 0.057(3) 0.053(3) 0.069(3) -0.014(3) 0.012(3) -0.019(2)
C41B 0.053(3) 0.082(4) 0.045(3) -0.007(3) 0.000(2) -0.021(3)
C42B 0.048(3) 0.085(4) 0.035(3) 0.010(3) -0.012(2) -0.014(3)
C43B 0.041(2) 0.061(3) 0.047(3) 0.013(2) -0.007(2) -0.006(2)
B1B 0.0210(19) 0.024(2) 0.021(2) -0.0015(16) -0.0001(15) -0.0006(15)
C44B 0.0193(17) 0.0260(19) 0.0280(19) -0.0054(15) 0.0026(14) -0.0024(14)
C45B 0.033(2) 0.030(2) 0.033(2) -0.0089(17) 0.0021(16) -0.0004(16)
C46B 0.035(2) 0.034(2) 0.048(3) -0.018(2) 0.0007(18) 0.0018(17)
C47B 0.038(2) 0.023(2) 0.061(3) -0.009(2) -0.007(2) 0.0043(17)
C48B 0.030(2) 0.027(2) 0.045(2) -0.0008(18) -0.0026(17) -0.0042(16)
C49B 0.0258(18) 0.024(2) 0.033(2) -0.0042(16) 0.0029(15) -0.0012(14)
C50B 0.055(3) 0.048(3) 0.063(3) -0.026(2) 0.006(3) -0.001(2)
F50G 0.077(2) 0.088(2) 0.0599(18) -0.0411(16) 0.0027(15) 0.0080(16)
F50H 0.078(2) 0.093(2) 0.108(3) -0.058(2) 0.0479(19) -0.0179(18)
F50I 0.125(3) 0.076(2) 0.083(2) -0.0324(18) 0.006(2) 0.060(2)
C51B 0.055(3) 0.028(2) 0.059(3) 0.003(2) -0.010(2) -0.006(2)
F51G 0.0666(18) 0.0348(15) 0.091(2) 0.0142(14) 0.0140(15) 0.0011(12)
F51H 0.138(3) 0.0602(19) 0.070(2) 0.0269(16) 0.058(2) 0.0373(19)
F51I 0.181(4) 0.130(3) 0.084(2) 0.061(2) -0.083(3) -0.100(3)
C52B 0.0244(17) 0.0226(19) 0.0244(18) -0.0054(15) 0.0036(14) -0.0044(14)
C53B 0.0232(17) 0.034(2) 0.026(2) -0.0012(16) -0.0008(15) -0.0030(15)
C54B 0.0226(18) 0.037(2) 0.029(2) -0.0024(17) 0.0020(15) -0.0028(15)
C55B 0.0287(19) 0.033(2) 0.027(2) 0.0011(16) 0.0029(16) -0.0060(16)
C56B 0.0269(18) 0.0193(18) 0.0269(19) -0.0020(15) -0.0025(15) -0.0035(14)
C57B 0.0214(17) 0.0246(19) 0.031(2) -0.0055(16) -0.0003(15) -0.0002(14)
C58B 0.029(2) 0.054(3) 0.038(2) 0.009(2) 0.0020(18) 0.0019(19)
F58G 0.0248(13) 0.162(3) 0.0575(18) 0.0084(19) -0.0045(13) 0.0078(16)
F58H 0.0295(14) 0.140(3) 0.138(3) 0.094(2) 0.0113(16) 0.0021(16)
F58I 0.0336(16) 0.130(3) 0.166(4) -0.076(3) -0.0052(19) 0.0193(18)
C59B 0.0299(19) 0.029(2) 0.035(2) -0.0030(17) -0.0011(17) -0.0009(16)
F59G 0.0530(15) 0.0533(16) 0.0449(14) 0.0070(12) 0.0080(12) 0.0243(12)
F59H 0.0434(14) 0.0561(16) 0.0547(16) 0.0271(13) -0.0031(12) -0.0095(12)
F59I 0.0653(16) 0.0494(15) 0.0520(16) -0.0105(12) -0.0282(13) 0.0100(12)
C60B 0.0253(17) 0.0193(18) 0.0257(19) -0.0031(14) 0.0036(14) -0.0030(14)
C61B 0.0308(19) 0.030(2) 0.027(2) -0.0076(16) 0.0039(16) -0.0056(15)
C62B 0.0271(19) 0.033(2) 0.032(2) -0.0067(17) 0.0097(16) -0.0034(15)
C63B 0.0202(17) 0.033(2) 0.040(2) -0.0088(17) 0.0048(16) -0.0033(15)
C64B 0.0239(18) 0.0263(19) 0.030(2) -0.0069(16) 0.0012(15) 0.0013(14)
C65B 0.0235(17) 0.0199(18) 0.0283(19) -0.0062(15) 0.0079(14) -0.0022(13)
C66B 0.032(2) 0.069(3) 0.041(3) -0.017(2) 0.015(2) -0.013(2)
F66G 0.029(3) 0.199(16) 0.032(4) -0.036(7) 0.013(3) -0.015(6)
F66H 0.073(4) 0.032(3) 0.055(4) -0.008(3) 0.043(3) -0.018(3)
F66I 0.060(5) 0.056(4) 0.069(4) -0.005(4) 0.043(4) 0.025(3)
F66J 0.107(10) 0.051(4) 0.075(8) -0.047(4) 0.051(6) -0.029(5)
F66K 0.151(7) 0.055(4) 0.062(4) 0.011(3) 0.066(5) 0.016(5)
F66L 0.036(4) 0.253(11) 0.067(5) -0.025(8) 0.012(3) 0.004(7)
C67B 0.030(2) 0.045(3) 0.041(2) -0.008(2) 0.0004(18) -0.0021(19)
F67G 0.054(8) 0.067(6) 0.048(6) -0.007(4) -0.015(5) 0.022(4)
F67H 0.085(7) 0.068(7) 0.052(6) -0.010(4) -0.024(5) -0.038(7)
F67I 0.025(5) 0.178(16) 0.024(7) -0.035(8) -0.002(4) 0.016(7)
F67J 0.038(6) 0.18(2) 0.053(7) -0.028(11) -0.019(5) 0.044(9)
F67K 0.113(9) 0.061(5) 0.049(6) -0.018(4) -0.018(6) -0.019(7)
F67L 0.075(10) 0.115(8) 0.034(8) 0.018(6) -0.005(6) -0.043(7)
C68B 0.0249(17) 0.0235(19) 0.0220(18) -0.0002(15) 0.0055(14) -0.0039(14)
C69B 0.0243(18) 0.027(2) 0.029(2) -0.0031(16) 0.0031(15) -0.0001(14)
C70B 0.0234(18) 0.037(2) 0.031(2) -0.0015(17) -0.0028(15) -0.0032(16)
C71B 0.0289(19) 0.037(2) 0.031(2) -0.0080(17) -0.0031(16) -0.0041(16)
C72B 0.0278(18) 0.0244(19) 0.027(2) -0.0032(15) 0.0048(15) -0.0038(14)
C73B 0.0229(17) 0.0232(19) 0.0239(19) 0.0003(15) 0.0026(14) -0.0021(14)
C74B 0.040(3) 0.056(3) 0.056(3) -0.015(3) -0.019(2) 0.010(2)
F74G 0.090(6) 0.096(6) 0.121(8) -0.068(6) -0.081(6) 0.039(5)
F74H 0.064(5) 0.102(7) 0.112(7) 0.069(6) -0.036(5) -0.005(5)
F74I 0.029(3) 0.129(7) 0.079(5) -0.023(5) -0.014(3) 0.029(4)
F74J 0.042(4) 0.148(8) 0.140(8) 0.046(7) -0.039(5) -0.014(5)
F74K 0.080(5) 0.134(8) 0.040(4) -0.007(4) -0.026(3) 0.040(5)
F74L 0.108(8) 0.086(7) 0.126(8) -0.056(6) -0.080(6) 0.057(6)
C75B 0.035(2) 0.035(2) 0.031(2) -0.0104(18) -0.0022(18) -0.0040(17)
F75G 0.047(4) 0.069(6) 0.108(9) -0.064(6) -0.042(5) 0.029(4)
F75H 0.130(10) 0.059(5) 0.031(3) -0.012(3) 0.021(5) 0.034(6)
F75I 0.051(6) 0.024(3) 0.094(7) -0.001(4) 0.027(6) -0.010(3)
F75J 0.063(5) 0.041(4) 0.115(10) 0.020(6) 0.069(6) 0.018(4)
F75K 0.146(10) 0.041(4) 0.051(4) -0.006(3) -0.025(6) 0.050(6)
F75L 0.049(5) 0.072(9) 0.130(10) -0.077(7) -0.019(7) 0.008(5)

loop_
_atom_type_symbol
_atom_type_description
_atom_type_scat_dispersion_real
_atom_type_scat_dispersion_imag
_atom_type_scat_source
C C 0.0033 0.0016 'International Tables Vol C Tables 4.2.6.8 and 6.1.1.4'
H H 0.0000 0.0000 'International Tables Vol C Tables 4.2.6.8 and 6.1.1.4'
B B 0.0013 0.0007 'International Tables Vol C Tables 4.2.6.8 and 6.1.1.4'
N N 0.0061 0.0033 'International Tables Vol C Tables 4.2.6.8 and 6.1.1.4'
O O 0.0106 0.0060 'International Tables Vol C Tables 4.2.6.8 and 6.1.1.4'
F F 0.0171 0.0103 'International Tables Vol C Tables 4.2.6.8 and 6.1.1.4'
Mo Mo -1.6832 0.6857 'International Tables Vol C Tables 4.2.6.8 and 6.1.1.4'

loop_
_geom_angle_atom_site_label_1
_geom_angle_atom_site_label_2
_geom_angle_atom_site_label_3
_geom_angle
_geom_angle_site_symmetry_1
_geom_angle_site_symmetry_3
_geom_angle_publ_flag
N3A MO1A C34A 101.40(15) . . ?
N3A MO1A O1A 118.21(12) . . ?
C34A MO1A O1A 108.60(13) . . ?
N3A MO1A C1A 99.80(13) . . ?
C34A MO1A C1A 104.10(14) . . ?
O1A MO1A C1A 122.10(11) . . ?
C30A O1A MO1A 151.6(2) . . ?
C1A N1A C2A 110.1(3) . . ?
C1A N1A C4A 127.5(3) . . ?
C2A N1A C4A 122.3(3) . . ?
N2A C1A N1A 104.0(3) . . ?
N2A C1A MO1A 117.0(2) . . ?
N1A C1A MO1A 138.9(2) . . ?
C1A N2A C3A 112.0(3) . . ?
C1A N2A C13A 123.2(3) . . ?
C3A N2A C13A 124.3(3) . . ?
C3A C2A N1A 107.5(3) . . ?
C3A C2A H2A 126.2 . . ?
N1A C2A H2A 126.2 . . ?
C22A N3A MO1A 170.8(3) . . ?
C2A C3A N2A 106.3(3) . . ?
C2A C3A H3A 126.8 . . ?
N2A C3A H3A 126.8 . . ?
C5A C4A C9A 122.7(3) . . ?
C5A C4A N1A 118.8(3) . . ?
C9A C4A N1A 118.3(3) . . ?
C4A C5A C6A 117.4(3) . . ?
C4A C5A C10A 122.8(3) . . ?
C6A C5A C10A 119.9(4) . . ?
C5A C6A C7A 122.0(4) . . ?
C5A C6A H6A 119.0 . . ?
C7A C6A H6A 119.0 . . ?
C8A C7A C6A 117.9(4) . . ?
C8A C7A C11A 122.1(4) . . ?
C6A C7A C11A 120.0(4) . . ?
C7A C8A C9A 122.7(4) . . ?
C7A C8A H8A 118.6 . . ?
C9A C8A H8A 118.6 . . ?
C8A C9A C4A 117.2(3) . . ?
C8A C9A C12A 121.4(3) . . ?
C4A C9A C12A 121.3(3) . . ?
C5A C10A H10A 109.5 . . ?
C5A C10A H10B 109.5 . . ?
H10A C10A H10B 109.5 . . ?
C5A C10A H10C 109.5 . . ?
H10A C10A H10C 109.5 . . ?
H10B C10A H10C 109.5 . . ?
C7A C11A H11A 109.5 . . ?
C7A C11A H11B 109.5 . . ?
H11A C11A H11B 109.5 . . ?
C7A C11A H11C 109.5 . . ?
H11A C11A H11C 109.5 . . ?
H11B C11A H11C 109.5 . . ?
C9A C12A H12A 109.5 . . ?
C9A C12A H12B 109.5 . . ?
H12A C12A H12B 109.5 . . ?
C9A C12A H12C 109.5 . . ?
H12A C12A H12C 109.5 . . ?
H12B C12A H12C 109.5 . . ?
C18A C13A C14A 122.9(4) . . ?
C18A C13A N2A 119.9(4) . . ?
C14A C13A N2A 117.1(3) . . ?
C15A C14A C13A 117.7(4) . . ?
C15A C14A C19A 121.3(4) . . ?
C13A C14A C19A 121.0(4) . . ?
C14A C15A C16A 121.6(5) . . ?
C14A C15A H15A 119.2 . . ?
C16A C15A H15A 119.2 . . ?
C17A C16A C15A 119.1(4) . . ?
C17A C16A C20A 121.6(5) . . ?
C15A C16A C20A 119.3(5) . . ?
C16A C17A C18A 121.3(5) . . ?
C16A C17A H17A 119.3 . . ?
C18A C17A H17A 119.3 . . ?
C13A C18A C17A 117.2(4) . . ?
C13A C18A C21A 122.5(4) . . ?
C17A C18A C21A 120.3(4) . . ?
C14A C19A H19A 109.5 . . ?
C14A C19A H19B 109.5 . . ?
H19A C19A H19B 109.5 . . ?
C14A C19A H19C 109.5 . . ?
H19A C19A H19C 109.5 . . ?
H19B C19A H19C 109.5 . . ?
C16A C20A H20A 109.5 . . ?
C16A C20A H20B 109.5 . . ?
H20A C20A H20B 109.5 . . ?
C16A C20A H20C 109.5 . . ?
H20A C20A H20C 109.5 . . ?
H20B C20A H20C 109.5 . . ?
C18A C21A H21A 109.5 . . ?
C18A C21A H21B 109.5 . . ?
H21A C21A H21B 109.5 . . ?
C18A C21A H21C 109.5 . . ?
H21A C21A H21C 109.5 . . ?
H21B C21A H21C 109.5 . . ?
N3A C22A C23A 119.4(4) . . ?
N3A C22A C27A 117.9(4) . . ?
C23A C22A C27A 122.7(4) . . ?
C22A C23A C24A 117.3(5) . . ?
C22A C23A C28A 122.0(4) . . ?
C24A C23A C28A 120.7(4) . . ?
C25A C24A C23A 120.2(5) . . ?
C25A C24A H24A 119.9 . . ?
C23A C24A H24A 119.9 . . ?
C26A C25A C24A 122.0(5) . . ?
C26A C25A H25A 119.0 . . ?
C24A C25A H25A 119.0 . . ?
C25A C26A C27A 120.6(5) . . ?
C25A C26A H26A 119.7 . . ?
C27A C26A H26A 119.7 . . ?
C26A C27A C22A 117.2(4) . . ?
C26A C27A C29A 122.3(4) . . ?
C22A C27A C29A 120.5(4) . . ?
C23A C28A H28A 109.5 . . ?
C23A C28A H28B 109.5 . . ?
H28A C28A H28B 109.5 . . ?
C23A C28A H28C 109.5 . . ?
H28A C28A H28C 109.5 . . ?
H28B C28A H28C 109.5 . . ?
C27A C29A H29A 109.5 . . ?
C27A C29A H29B 109.5 . . ?
H29A C29A H29B 109.5 . . ?
C27A C29A H29C 109.5 . . ?
H29A C29A H29C 109.5 . . ?
H29B C29A H29C 109.5 . . ?
O1A C30A C31A 110.5(3) . . ?
O1A C30A C32A 110.2(3) . . ?
C31A C30A C32A 109.6(3) . . ?
O1A C30A C33A 108.3(3) . . ?
C31A C30A C33A 108.7(3) . . ?
C32A C30A C33A 109.5(3) . . ?
F1A C31A F3A 107.4(3) . . ?
F1A C31A F2A 107.5(3) . . ?
F3A C31A F2A 108.1(3) . . ?
F1A C31A C30A 111.3(3) . . ?
F3A C31A C30A 111.5(3) . . ?
F2A C31A C30A 110.9(3) . . ?
F4A C32A F5A 107.8(3) . . ?
F4A C32A F6A 107.6(3) . . ?
F5A C32A F6A 108.1(3) . . ?
F4A C32A C30A 109.9(3) . . ?
F5A C32A C30A 112.8(3) . . ?
F6A C32A C30A 110.5(3) . . ?
F8A C33A F7A 107.9(3) . . ?
F8A C33A F9A 107.7(3) . . ?
F7A C33A F9A 108.0(3) . . ?
F8A C33A C30A 110.8(3) . . ?
F7A C33A C30A 112.7(3) . . ?
F9A C33A C30A 109.6(3) . . ?
C35A C34A MO1A 149.5(3) . . ?
C35A C34A H34A 105.3 . . ?
MO1A C34A H34A 105.3 . . ?
C36A C35A C34A 107.9(3) . . ?
C36A C35A C38A 112.8(3) . . ?
C34A C35A C38A 111.4(3) . . ?
C36A C35A C37A 108.0(3) . . ?
C34A C35A C37A 108.6(3) . . ?
C38A C35A C37A 108.0(3) . . ?
C35A C36A H36A 109.5 . . ?
C35A C36A H36B 109.5 . . ?
H36A C36A H36B 109.5 . . ?
C35A C36A H36C 109.5 . . ?
H36A C36A H36C 109.5 . . ?
H36B C36A H36C 109.5 . . ?
C35A C37A H37A 109.5 . . ?
C35A C37A H37B 109.5 . . ?
H37A C37A H37B 109.5 . . ?
C35A C37A H37C 109.5 . . ?
H37A C37A H37C 109.5 . . ?
H37B C37A H37C 109.5 . . ?
C43A C38A C39A 116.7(3) . . ?
C43A C38A C35A 121.0(3) . . ?
C39A C38A C35A 122.3(3) . . ?
C40A C39A C38A 121.0(4) . . ?
C40A C39A H39A 119.5 . . ?
C38A C39A H39A 119.5 . . ?
C41A C40A C39A 120.4(4) . . ?
C41A C40A H40A 119.8 . . ?
C39A C40A H40A 119.8 . . ?
C40A C41A C42A 119.8(4) . . ?
C40A C41A H41A 120.1 . . ?
C42A C41A H41A 120.1 . . ?
C43A C42A C41A 119.9(4) . . ?
C43A C42A H42A 120.1 . . ?
C41A C42A H42A 120.1 . . ?
C42A C43A C38A 122.2(4) . . ?
C42A C43A H43A 118.9 . . ?
C38A C43A H43A 118.9 . . ?
C68A B1A C52A 104.8(3) . . ?
C68A B1A C60A 113.5(3) . . ?
C52A B1A C60A 112.5(3) . . ?
C68A B1A C44A 109.7(3) . . ?
C52A B1A C44A 112.4(3) . . ?
C60A B1A C44A 104.1(3) . . ?
C49A C44A C45A 115.3(3) . . ?
C49A C44A B1A 122.3(3) . . ?
C45A C44A B1A 122.2(3) . . ?
C46A C45A C44A 122.7(3) . . ?
C46A C45A H45A 118.7 . . ?
C44A C45A H45A 118.7 . . ?
C45A C46A C47A 120.9(3) . . ?
C45A C46A C50A 118.5(3) . . ?
C47A C46A C50A 120.6(3) . . ?
C48A C47A C46A 117.6(3) . . ?
C48A C47A H47A 121.2 . . ?
C46A C47A H47A 121.2 . . ?
C47A C48A C49A 120.9(3) . . ?
C47A C48A C51A 119.5(3) . . ?
C49A C48A C51A 119.6(3) . . ?
C48A C49A C44A 122.5(3) . . ?
C48A C49A H49A 118.8 . . ?
C44A C49A H49A 118.8 . . ?
F50B C50A F50A 107.0(4) . . ?
F50B C50A F50C 106.2(4) . . ?
F50A C50A F50C 105.9(3) . . ?
F50B C50A C46A 112.5(3) . . ?
F50A C50A C46A 112.2(4) . . ?
F50C C50A C46A 112.6(4) . . ?
F51C C51A F51A 107.7(4) . . ?
F51C C51A F51B 106.4(4) . . ?
F51A C51A F51B 101.5(3) . . ?
F51C C51A C48A 114.0(4) . . ?
F51A C51A C48A 113.8(3) . . ?
F51B C51A C48A 112.4(4) . . ?
C53A C52A C57A 115.3(3) . . ?
C53A C52A B1A 120.8(3) . . ?
C57A C52A B1A 123.7(3) . . ?
C54A C53A C52A 122.4(3) . . ?
C54A C53A H53A 118.8 . . ?
C52A C53A H53A 118.8 . . ?
C53A C54A C55A 120.7(3) . . ?
C53A C54A C58A 119.6(3) . . ?
C55A C54A C58A 119.7(3) . . ?
C56A C55A C54A 117.9(3) . . ?
C56A C55A H55A 121.0 . . ?
C54A C55A H55A 121.0 . . ?
C55A C56A C57A 120.9(3) . . ?
C55A C56A C59A 121.4(3) . . ?
C57A C56A C59A 117.7(3) . . ?
C56A C57A C52A 122.6(3) . . ?
C56A C57A H57A 118.7 . . ?
C52A C57A H57A 118.7 . . ?
F58D C58A F58E 109.6(8) . . ?
F58A C58A F58C 108.4(8) . . ?
F58D C58A F58F 102.2(6) . . ?
F58E C58A F58F 103.4(7) . . ?
F58A C58A F58B 108.2(8) . . ?
F58C C58A F58B 100.1(6) . . ?
F58D C58A C54A 113.4(6) . . ?
F58A C58A C54A 113.2(5) . . ?
F58E C58A C54A 114.2(4) . . ?
F58C C58A C54A 114.1(5) . . ?
F58F C58A C54A 113.0(5) . . ?
F58B C58A C54A 112.1(4) . . ?
F59A C59A F59C 106.4(3) . . ?
F59A C59A F59B 106.3(3) . . ?
F59C C59A F59B 106.5(3) . . ?
F59A C59A C56A 112.7(3) . . ?
F59C C59A C56A 112.6(3) . . ?
F59B C59A C56A 111.8(3) . . ?
C65A C60A C61A 115.9(3) . . ?
C65A C60A B1A 120.8(3) . . ?
C61A C60A B1A 123.0(3) . . ?
C62A C61A C60A 122.5(3) . . ?
C62A C61A H61A 118.7 . . ?
C60A C61A H61A 118.7 . . ?
C63A C62A C61A 119.9(3) . . ?
C63A C62A C66A 119.3(3) . . ?
C61A C62A C66A 120.8(4) . . ?
C64A C63A C62A 119.3(4) . . ?
C64A C63A H63A 120.4 . . ?
C62A C63A H63A 120.4 . . ?
C63A C64A C65A 119.9(4) . . ?
C63A C64A C67A 121.0(4) . . ?
C65A C64A C67A 119.1(4) . . ?
C64A C65A C60A 122.5(3) . . ?
C64A C65A H65A 118.8 . . ?
C60A C65A H65A 118.8 . . ?
F66A C66A F66C 112.0(8) . . ?
F66E C66A F66F 112.0(9) . . ?
F66E C66A F66D 106.7(8) . . ?
F66F C66A F66D 99.5(7) . . ?
F66A C66A F66B 103.6(8) . . ?
F66C C66A F66B 98.5(7) . . ?
F66A C66A C62A 116.7(6) . . ?
F66E C66A C62A 116.0(5) . . ?
F66C C66A C62A 113.9(5) . . ?
F66F C66A C62A 111.2(6) . . ?
F66D C66A C62A 110.0(5) . . ?
F66B C66A C62A 110.1(4) . . ?
F67F C67A F67A 120.7(9) . . ?
F67C C67A F67A 115.8(6) . . ?
F67F C67A C64A 117.0(7) . . ?
F67C C67A C64A 120.1(6) . . ?
F67A C67A C64A 113.6(5) . . ?
F67F C67A F67E 101.9(9) . . ?
F67A C67A F67E 95.6(6) . . ?
C64A C67A F67E 102.1(6) . . ?
F67C C67A F67B 98.5(9) . . ?
F67A C67A F67B 95.8(5) . . ?
C64A C67A F67B 107.9(5) . . ?
C69A C68A C73A 115.0(3) . . ?
C69A C68A B1A 126.8(3) . . ?
C73A C68A B1A 118.2(3) . . ?
C70A C69A C68A 122.2(3) . . ?
C70A C69A H69A 118.9 . . ?
C68A C69A H69A 118.9 . . ?
C71A C70A C69A 120.8(3) . . ?
C71A C70A C74A 119.4(3) . . ?
C69A C70A C74A 119.8(3) . . ?
C70A C71A C72A 118.2(3) . . ?
C70A C71A H71A 120.9 . . ?
C72A C71A H71A 120.9 . . ?
C73A C72A C71A 120.8(3) . . ?
C73A C72A C75A 119.2(3) . . ?
C71A C72A C75A 119.9(3) . . ?
C72A C73A C68A 122.9(3) . . ?
C72A C73A H73A 118.5 . . ?
C68A C73A H73A 118.5 . . ?
F74C C74A F74B 105.5(3) . . ?
F74C C74A F74A 106.2(3) . . ?
F74B C74A F74A 104.7(3) . . ?
F74C C74A C70A 113.0(3) . . ?
F74B C74A C70A 113.2(3) . . ?
F74A C74A C70A 113.4(3) . . ?
F75D C75A F75F 106.4(13) . . ?
F75C C75A F75B 110.8(6) . . ?
F75D C75A F75E 103.1(12) . . ?
F75F C75A F75E 102.0(12) . . ?
F75C C75A F75A 102.7(5) . . ?
F75B C75A F75A 105.1(6) . . ?
F75D C75A C72A 115.9(11) . . ?
F75F C75A C72A 114.2(8) . . ?
F75C C75A C72A 112.9(4) . . ?
F75B C75A C72A 112.9(6) . . ?
F75E C75A C72A 113.6(8) . . ?
F75A C75A C72A 111.7(4) . . ?
N3B MO1B C34B 101.73(15) . . ?
N3B MO1B O1B 152.69(12) . . ?
C34B MO1B O1B 103.17(13) . . ?
N3B MO1B N1X 85.43(12) . . ?
C34B MO1B N1X 87.63(13) . . ?
O1B MO1B N1X 84.58(10) . . ?
N3B MO1B C1B 95.10(13) . . ?
C34B MO1B C1B 101.42(13) . . ?
O1B MO1B C1B 90.80(11) . . ?
N1X MO1B C1B 170.59(12) . . ?
C30B O1B MO1B 151.6(2) . . ?
C1X N1X MO1B 174.9(3) . . ?
C1B N1B C2B 110.4(3) . . ?
C1B N1B C4B 129.9(3) . . ?
C2B N1B C4B 119.5(3) . . ?
N1X C1X C2X 177.3(4) . . ?
N1B C1B N2B 104.2(3) . . ?
N1B C1B MO1B 132.8(2) . . ?
N2B C1B MO1B 122.9(2) . . ?
C1B N2B C3B 110.5(3) . . ?
C1B N2B C13B 125.5(3) . . ?
C3B N2B C13B 123.9(3) . . ?
C1X C2X H2X1 109.5 . . ?
C1X C2X H2X2 109.5 . . ?
H2X1 C2X H2X2 109.5 . . ?
C1X C2X H2X3 109.5 . . ?
H2X1 C2X H2X3 109.5 . . ?
H2X2 C2X H2X3 109.5 . . ?
C3B C2B N1B 107.6(3) . . ?
C3B C2B H2B 126.2 . . ?
N1B C2B H2B 126.2 . . ?
C22B N3B MO1B 167.2(3) . . ?
C2B C3B N2B 107.2(3) . . ?
C2B C3B H3B 126.4 . . ?
N2B C3B H3B 126.4 . . ?
C9B C4B C5B 122.6(3) . . ?
C9B C4B N1B 119.4(3) . . ?
C5B C4B N1B 117.5(3) . . ?
C4B C5B C6B 117.2(4) . . ?
C4B C5B C10B 122.7(4) . . ?
C6B C5B C10B 120.1(4) . . ?
C7B C6B C5B 122.5(4) . . ?
C7B C6B H6B 118.7 . . ?
C5B C6B H6B 118.7 . . ?
C6B C7B C8B 117.5(4) . . ?
C6B C7B C11B 121.4(4) . . ?
C8B C7B C11B 121.1(4) . . ?
C7B C8B C9B 122.6(4) . . ?
C7B C8B H8B 118.7 . . ?
C9B C8B H8B 118.7 . . ?
C4B C9B C8B 117.4(4) . . ?
C4B C9B C12B 121.9(3) . . ?
C8B C9B C12B 120.7(4) . . ?
C5B C10B H10D 109.5 . . ?
C5B C10B H10E 109.5 . . ?
H10D C10B H10E 109.5 . . ?
C5B C10B H10F 109.5 . . ?
H10D C10B H10F 109.5 . . ?
H10E C10B H10F 109.5 . . ?
C7B C11B H11D 109.5 . . ?
C7B C11B H11E 109.5 . . ?
H11D C11B H11E 109.5 . . ?
C7B C11B H11F 109.5 . . ?
H11D C11B H11F 109.5 . . ?
H11E C11B H11F 109.5 . . ?
C9B C12B H12D 109.5 . . ?
C9B C12B H12E 109.5 . . ?
H12D C12B H12E 109.5 . . ?
C9B C12B H12F 109.5 . . ?
H12D C12B H12F 109.5 . . ?
H12E C12B H12F 109.5 . . ?
C14B C13B C18B 122.3(3) . . ?
C14B C13B N2B 119.5(3) . . ?
C18B C13B N2B 118.1(3) . . ?
C13B C14B C15B 117.1(4) . . ?
C13B C14B C19B 122.9(4) . . ?
C15B C14B C19B 119.9(4) . . ?
C16B C15B C14B 122.4(4) . . ?
C16B C15B H15B 118.8 . . ?
C14B C15B H15B 118.8 . . ?
C17B C16B C15B 117.9(4) . . ?
C17B C16B C20B 121.0(4) . . ?
C15B C16B C20B 121.2(4) . . ?
C16B C17B C18B 122.3(4) . . ?
C16B C17B H17B 118.9 . . ?
C18B C17B H17B 118.9 . . ?
C17B C18B C13B 117.6(4) . . ?
C17B C18B C21B 121.6(4) . . ?
C13B C18B C21B 120.7(4) . . ?
C14B C19B H19D 109.5 . . ?
C14B C19B H19E 109.5 . . ?
H19D C19B H19E 109.5 . . ?
C14B C19B H19F 109.5 . . ?
H19D C19B H19F 109.5 . . ?
H19E C19B H19F 109.5 . . ?
C16B C20B H20D 109.5 . . ?
C16B C20B H20E 109.5 . . ?
H20D C20B H20E 109.5 . . ?
C16B C20B H20F 109.5 . . ?
H20D C20B H20F 109.5 . . ?
H20E C20B H20F 109.5 . . ?
C18B C21B H21D 109.5 . . ?
C18B C21B H21E 109.5 . . ?
H21D C21B H21E 109.5 . . ?
C18B C21B H21F 109.5 . . ?
H21D C21B H21F 109.5 . . ?
H21E C21B H21F 109.5 . . ?
N3B C22B C23B 120.1(4) . . ?
N3B C22B C27B 119.4(4) . . ?
C23B C22B C27B 120.6(4) . . ?
C22B C23B C24B 117.4(5) . . ?
C22B C23B C28B 122.7(4) . . ?
C24B C23B C28B 119.9(5) . . ?
C25B C24B C23B 120.6(6) . . ?
C25B C24B H24B 119.7 . . ?
C23B C24B H24B 119.7 . . ?
C26B C25B C24B 121.8(6) . . ?
C26B C25B H25B 119.1 . . ?
C24B C25B H25B 119.1 . . ?
C25B C26B C27B 121.1(6) . . ?
C25B C26B H26B 119.5 . . ?
C27B C26B H26B 119.5 . . ?
C26B C27B C22B 118.4(5) . . ?
C26B C27B C29B 118.8(5) . . ?
C22B C27B C29B 122.6(4) . . ?
C23B C28B H28D 109.5 . . ?
C23B C28B H28E 109.5 . . ?
H28D C28B H28E 109.5 . . ?
C23B C28B H28F 109.5 . . ?
H28D C28B H28F 109.5 . . ?
H28E C28B H28F 109.5 . . ?
C27B C29B H29D 109.5 . . ?
C27B C29B H29E 109.5 . . ?
H29D C29B H29E 109.5 . . ?
C27B C29B H29F 109.5 . . ?
H29D C29B H29F 109.5 . . ?
H29E C29B H29F 109.5 . . ?
O1B C30B C33B 111.6(3) . . ?
O1B C30B C32B 111.4(3) . . ?
C33B C30B C32B 109.0(3) . . ?
O1B C30B C31B 110.6(3) . . ?
C33B C30B C31B 106.6(3) . . ?
C32B C30B C31B 107.5(3) . . ?
F1B C31B F2B 110.5(4) . . ?
F1B C31B F3B 104.7(4) . . ?
F2B C31B F3B 103.5(3) . . ?
F1B C31B C30B 112.9(4) . . ?
F2B C31B C30B 114.6(4) . . ?
F3B C31B C30B 109.6(4) . . ?
F5B C32B F4B 109.6(3) . . ?
F5B C32B F6B 105.0(4) . . ?
F4B C32B F6B 103.9(3) . . ?
F5B C32B C30B 111.7(3) . . ?
F4B C32B C30B 114.5(4) . . ?
F6B C32B C30B 111.4(3) . . ?
F7B C33B F8B 109.8(3) . . ?
F7B C33B F9B 104.4(3) . . ?
F8B C33B F9B 105.3(3) . . ?
F7B C33B C30B 113.5(3) . . ?
F8B C33B C30B 113.9(3) . . ?
F9B C33B C30B 109.1(3) . . ?
C35B C34B MO1B 146.2(3) . . ?
C35B C34B H34B 106.9 . . ?
MO1B C34B H34B 106.9 . . ?
C34B C35B C36B 110.0(3) . . ?
C34B C35B C38B 104.2(3) . . ?
C36B C35B C38B 109.8(3) . . ?
C34B C35B C37B 110.6(4) . . ?
C36B C35B C37B 111.4(4) . . ?
C38B C35B C37B 110.7(3) . . ?
C35B C36B H36D 109.5 . . ?
C35B C36B H36E 109.5 . . ?
H36D C36B H36E 109.5 . . ?
C35B C36B H36F 109.5 . . ?
H36D C36B H36F 109.5 . . ?
H36E C36B H36F 109.5 . . ?
C35B C37B H37D 109.5 . . ?
C35B C37B H37E 109.5 . . ?
H37D C37B H37E 109.5 . . ?
C35B C37B H37F 109.5 . . ?
H37D C37B H37F 109.5 . . ?
H37E C37B H37F 109.5 . . ?
C43B C38B C39B 117.3(4) . . ?
C43B C38B C35B 123.3(4) . . ?
C39B C38B C35B 119.4(3) . . ?
C40B C39B C38B 123.1(4) . . ?
C40B C39B H39B 118.4 . . ?
C38B C39B H39B 118.4 . . ?
C41B C40B C39B 118.6(5) . . ?
C41B C40B H40B 120.7 . . ?
C39B C40B H40B 120.7 . . ?
C40B C41B C42B 123.7(5) . . ?
C40B C41B H41B 118.2 . . ?
C42B C41B H41B 118.2 . . ?
C41B C42B C43B 117.7(4) . . ?
C41B C42B H42B 121.1 . . ?
C43B C42B H42B 121.1 . . ?
C38B C43B C42B 119.6(4) . . ?
C38B C43B H43B 120.2 . . ?
C42B C43B H43B 120.2 . . ?
C44B B1B C52B 110.0(3) . . ?
C44B B1B C68B 111.6(3) . . ?
C52B B1B C68B 104.3(3) . . ?
C44B B1B C60B 105.8(3) . . ?
C52B B1B C60B 113.6(3) . . ?
C68B B1B C60B 111.6(3) . . ?
C49B C44B C45B 115.6(3) . . ?
C49B C44B B1B 121.1(3) . . ?
C45B C44B B1B 123.4(3) . . ?
C46B C45B C44B 122.2(4) . . ?
C46B C45B H45B 118.9 . . ?
C44B C45B H45B 118.9 . . ?
C47B C46B C45B 120.8(4) . . ?
C47B C46B C50B 120.7(4) . . ?
C45B C46B C50B 118.4(4) . . ?
C46B C47B C48B 118.4(4) . . ?
C46B C47B H47B 120.8 . . ?
C48B C47B H47B 120.8 . . ?
C49B C48B C47B 120.3(4) . . ?
C49B C48B C51B 119.9(4) . . ?
C47B C48B C51B 119.6(4) . . ?
C48B C49B C44B 122.7(3) . . ?
C48B C49B H49B 118.7 . . ?
C44B C49B H49B 118.7 . . ?
F50I C50B F50G 107.0(4) . . ?
F50I C50B F50H 105.8(4) . . ?
F50G C50B F50H 103.5(4) . . ?
F50I C50B C46B 114.7(4) . . ?
F50G C50B C46B 112.7(4) . . ?
F50H C50B C46B 112.3(4) . . ?
F51I C51B F51H 109.3(5) . . ?
F51I C51B F51G 103.0(4) . . ?
F51H C51B F51G 102.4(3) . . ?
F51I C51B C48B 112.8(4) . . ?
F51H C51B C48B 113.9(4) . . ?
F51G C51B C48B 114.5(4) . . ?
C57B C52B C53B 115.0(3) . . ?
C57B C52B B1B 126.3(3) . . ?
C53B C52B B1B 118.6(3) . . ?
C54B C53B C52B 123.1(3) . . ?
C54B C53B H53B 118.5 . . ?
C52B C53B H53B 118.5 . . ?
C55B C54B C53B 120.7(3) . . ?
C55B C54B C58B 120.0(3) . . ?
C53B C54B C58B 119.3(3) . . ?
C54B C55B C56B 117.7(3) . . ?
C54B C55B H55B 121.1 . . ?
C56B C55B H55B 121.1 . . ?
C55B C56B C57B 121.3(3) . . ?
C55B C56B C59B 118.9(3) . . ?
C57B C56B C59B 119.8(3) . . ?
C56B C57B C52B 122.2(3) . . ?
C56B C57B H57B 118.9 . . ?
C52B C57B H57B 118.9 . . ?
F58H C58B F58G 106.8(4) . . ?
F58H C58B F58I 106.6(4) . . ?
F58G C58B F58I 101.8(4) . . ?
F58H C58B C54B 115.1(3) . . ?
F58G C58B C54B 113.5(3) . . ?
F58I C58B C54B 112.0(3) . . ?
F59G C59B F59H 107.2(3) . . ?
F59G C59B F59I 105.3(3) . . ?
F59H C59B F59I 104.3(3) . . ?
F59G C59B C56B 113.6(3) . . ?
F59H C59B C56B 113.6(3) . . ?
F59I C59B C56B 112.2(3) . . ?
C65B C60B C61B 115.3(3) . . ?
C65B C60B B1B 121.8(3) . . ?
C61B C60B B1B 122.7(3) . . ?
C62B C61B C60B 122.5(3) . . ?
C62B C61B H61B 118.7 . . ?
C60B C61B H61B 118.7 . . ?
C61B C62B C63B 120.9(3) . . ?
C61B C62B C66B 120.5(3) . . ?
C63B C62B C66B 118.6(3) . . ?
C64B C63B C62B 118.0(3) . . ?
C64B C63B H63B 121.0 . . ?
C62B C63B H63B 121.0 . . ?
C63B C64B C65B 120.4(3) . . ?
C63B C64B C67B 119.6(3) . . ?
C65B C64B C67B 120.0(3) . . ?
C64B C65B C60B 122.8(3) . . ?
C64B C65B H65B 118.6 . . ?
C60B C65B H65B 118.6 . . ?
F66L C66B F66J 110.6(9) . . ?
F66H C66B F66G 115.1(8) . . ?
F66H C66B F66I 100.6(6) . . ?
F66G C66B F66I 102.4(8) . . ?
F66L C66B F66K 104.6(8) . . ?
F66J C66B F66K 96.3(8) . . ?
F66L C66B C62B 118.2(6) . . ?
F66J C66B C62B 115.5(7) . . ?
F66H C66B C62B 114.8(4) . . ?
F66G C66B C62B 112.7(7) . . ?
F66I C66B C62B 109.5(5) . . ?
F66K C66B C62B 108.7(4) . . ?
F67J C67B F67L 110.5(12) . . ?
F67I C67B F67H 112.8(11) . . ?
F67J C67B F67K 106.0(10) . . ?
F67L C67B F67K 99.2(11) . . ?
F67I C67B F67G 101.5(12) . . ?
F67H C67B F67G 102.5(8) . . ?
F67J C67B C64B 114.0(10) . . ?
F67I C67B C64B 115.1(8) . . ?
F67L C67B C64B 113.3(10) . . ?
F67H C67B C64B 112.1(6) . . ?
F67K C67B C64B 112.8(7) . . ?
F67G C67B C64B 111.6(9) . . ?
C69B C68B C73B 115.5(3) . . ?
C69B C68B B1B 123.1(3) . . ?
C73B C68B B1B 121.0(3) . . ?
C70B C69B C68B 122.2(3) . . ?
C70B C69B H69B 118.9 . . ?
C68B C69B H69B 118.9 . . ?
C69B C70B C71B 121.1(3) . . ?
C69B C70B C74B 119.8(4) . . ?
C71B C70B C74B 119.2(3) . . ?
C72B C71B C70B 118.0(3) . . ?
C72B C71B H71B 121.0 . . ?
C70B C71B H71B 121.0 . . ?
C71B C72B C73B 121.0(3) . . ?
C71B C72B C75B 118.6(3) . . ?
C73B C72B C75B 120.4(3) . . ?
C72B C73B C68B 122.2(3) . . ?
C72B C73B H73B 118.9 . . ?
C68B C73B H73B 118.9 . . ?
F74L C74B F74J 107.4(9) . . ?
F74G C74B F74H 111.9(8) . . ?
F74G C74B F74I 105.2(7) . . ?
F74H C74B F74I 101.1(7) . . ?
F74L C74B F74K 104.0(8) . . ?
F74J C74B F74K 102.3(8) . . ?
F74L C74B C70B 117.1(5) . . ?
F74G C74B C70B 115.4(5) . . ?
F74J C74B C70B 112.8(5) . . ?
F74H C74B C70B 111.5(5) . . ?
F74I C74B C70B 110.6(5) . . ?
F74K C74B C70B 112.0(5) . . ?
F75J C75B F75L 107.6(9) . . ?
F75J C75B F75K 107.3(8) . . ?
F75L C75B F75K 105.7(8) . . ?
F75G C75B F75I 104.8(9) . . ?
F75G C75B F75H 105.1(7) . . ?
F75I C75B F75H 103.3(9) . . ?
F75J C75B C72B 113.3(7) . . ?
F75L C75B C72B 111.7(8) . . ?
F75G C75B C72B 116.4(6) . . ?
F75K C75B C72B 110.8(6) . . ?
F75I C75B C72B 114.5(8) . . ?
F75H C75B C72B 111.5(7) . . ?

loop_
_geom_bond_atom_site_label_1
_geom_bond_atom_site_label_2
_geom_bond_distance
_geom_bond_site_symmetry_2
_geom_bond_publ_flag
MO1A N3A 1.707(3) . ?
MO1A C34A 1.871(3) . ?
MO1A O1A 1.953(2) . ?
MO1A C1A 2.175(3) . ?
O1A C30A 1.370(4) . ?
F1A C31A 1.328(4) . ?
N1A C1A 1.365(4) . ?
N1A C2A 1.386(4) . ?
N1A C4A 1.442(4) . ?
C1A N2A 1.358(4) . ?
F2A C31A 1.335(5) . ?
N2A C3A 1.368(5) . ?
N2A C13A 1.445(5) . ?
C2A C3A 1.344(5) . ?
C2A H2A 0.9500 . ?
F3A C31A 1.334(4) . ?
N3A C22A 1.390(5) . ?
C3A H3A 0.9500 . ?
F4A C32A 1.328(4) . ?
C4A C5A 1.379(5) . ?
C4A C9A 1.397(5) . ?
F5A C32A 1.333(4) . ?
C5A C6A 1.389(5) . ?
C5A C10A 1.507(5) . ?
F6A C32A 1.335(4) . ?
C6A C7A 1.399(5) . ?
C6A H6A 0.9500 . ?
F7A C33A 1.326(5) . ?
C7A C8A 1.372(5) . ?
C7A C11A 1.502(5) . ?
F8A C33A 1.324(5) . ?
C8A C9A 1.381(5) . ?
C8A H8A 0.9500 . ?
F9A C33A 1.335(5) . ?
C9A C12A 1.506(5) . ?
C10A H10A 0.9800 . ?
C10A H10B 0.9800 . ?
C10A H10C 0.9800 . ?
C11A H11A 0.9800 . ?
C11A H11B 0.9800 . ?
C11A H11C 0.9800 . ?
C12A H12A 0.9800 . ?
C12A H12B 0.9800 . ?
C12A H12C 0.9800 . ?
C13A C18A 1.375(6) . ?
C13A C14A 1.402(6) . ?
C14A C15A 1.370(6) . ?
C14A C19A 1.511(6) . ?
C15A C16A 1.388(7) . ?
C15A H15A 0.9500 . ?
C16A C17A 1.384(7) . ?
C16A C20A 1.504(6) . ?
C17A C18A 1.401(6) . ?
C17A H17A 0.9500 . ?
C18A C21A 1.506(6) . ?
C19A H19A 0.9800 . ?
C19A H19B 0.9800 . ?
C19A H19C 0.9800 . ?
C20A H20A 0.9800 . ?
C20A H20B 0.9800 . ?
C20A H20C 0.9800 . ?
C21A H21A 0.9800 . ?
C21A H21B 0.9800 . ?
C21A H21C 0.9800 . ?
C22A C23A 1.394(6) . ?
C22A C27A 1.409(6) . ?
C23A C24A 1.397(6) . ?
C23A C28A 1.495(6) . ?
C24A C25A 1.370(7) . ?
C24A H24A 0.9500 . ?
C25A C26A 1.366(8) . ?
C25A H25A 0.9500 . ?
C26A C27A 1.383(6) . ?
C26A H26A 0.9500 . ?
C27A C29A 1.492(6) . ?
C28A H28A 0.9800 . ?
C28A H28B 0.9800 . ?
C28A H28C 0.9800 . ?
C29A H29A 0.9800 . ?
C29A H29B 0.9800 . ?
C29A H29C 0.9800 . ?
C30A C31A 1.545(5) . ?
C30A C32A 1.548(5) . ?
C30A C33A 1.555(5) . ?
C34A C35A 1.517(5) . ?
C34A H34A 0.9500 . ?
C35A C36A 1.514(5) . ?
C35A C38A 1.524(5) . ?
C35A C37A 1.543(5) . ?
C36A H36A 0.9800 . ?
C36A H36B 0.9800 . ?
C36A H36C 0.9800 . ?
C37A H37A 0.9800 . ?
C37A H37B 0.9800 . ?
C37A H37C 0.9800 . ?
C38A C43A 1.393(5) . ?
C38A C39A 1.395(5) . ?
C39A C40A 1.388(6) . ?
C39A H39A 0.9500 . ?
C40A C41A 1.362(6) . ?
C40A H40A 0.9500 . ?
C41A C42A 1.378(7) . ?
C41A H41A 0.9500 . ?
C42A C43A 1.367(6) . ?
C42A H42A 0.9500 . ?
C43A H43A 0.9500 . ?
B1A C68A 1.630(5) . ?
B1A C52A 1.638(5) . ?
B1A C60A 1.641(5) . ?
B1A C44A 1.643(5) . ?
C44A C49A 1.395(5) . ?
C44A C45A 1.396(5) . ?
C45A C46A 1.383(5) . ?
C45A H45A 0.9500 . ?
C46A C47A 1.389(5) . ?
C46A C50A 1.500(5) . ?
C47A C48A 1.384(5) . ?
C47A H47A 0.9500 . ?
C48A C49A 1.389(5) . ?
C48A C51A 1.484(5) . ?
C49A H49A 0.9500 . ?
C50A F50B 1.328(5) . ?
C50A F50A 1.341(5) . ?
C50A F50C 1.342(5) . ?
C51A F51C 1.273(5) . ?
C51A F51A 1.332(5) . ?
C51A F51B 1.332(5) . ?
C52A C53A 1.400(5) . ?
C52A C57A 1.401(4) . ?
C53A C54A 1.388(5) . ?
C53A H53A 0.9500 . ?
C54A C55A 1.397(5) . ?
C54A C58A 1.493(5) . ?
C55A C56A 1.377(5) . ?
C55A H55A 0.9500 . ?
C56A C57A 1.389(5) . ?
C56A C59A 1.498(5) . ?
C57A H57A 0.9500 . ?
C58A F58D 1.248(9) . ?
C58A F58A 1.275(9) . ?
C58A F58E 1.295(8) . ?
C58A F58C 1.317(9) . ?
C58A F58F 1.332(9) . ?
C58A F58B 1.345(7) . ?
C59A F59A 1.328(4) . ?
C59A F59C 1.338(4) . ?
C59A F59B 1.340(4) . ?
C60A C65A 1.393(5) . ?
C60A C61A 1.394(5) . ?
C61A C62A 1.385(5) . ?
C61A H61A 0.9500 . ?
C62A C63A 1.382(6) . ?
C62A C66A 1.491(5) . ?
C63A C64A 1.380(6) . ?
C63A H63A 0.9500 . ?
C64A C65A 1.388(5) . ?
C64A C67A 1.495(7) . ?
C65A H65A 0.9500 . ?
C66A F66A 1.250(9) . ?
C66A F66E 1.265(7) . ?
C66A F66C 1.280(8) . ?
C66A F66F 1.309(10) . ?
C66A F66D 1.363(9) . ?
C66A F66B 1.401(9) . ?
C67A F67F 1.132(11) . ?
C67A F67C 1.220(8) . ?
C67A F67A 1.304(6) . ?
C67A F67E 1.553(11) . ?
C67A F67B 1.575(12) . ?
C68A C69A 1.397(5) . ?
C68A C73A 1.410(4) . ?
C69A C70A 1.392(5) . ?
C69A H69A 0.9500 . ?
C70A C71A 1.380(5) . ?
C70A C74A 1.487(5) . ?
C71A C72A 1.386(5) . ?
C71A H71A 0.9500 . ?
C72A C73A 1.369(5) . ?
C72A C75A 1.491(5) . ?
C73A H73A 0.9500 . ?
C74A F74C 1.328(4) . ?
C74A F74B 1.331(4) . ?
C74A F74A 1.332(5) . ?
C75A F75D 1.209(18) . ?
C75A F75F 1.211(15) . ?
C75A F75C 1.291(7) . ?
C75A F75B 1.319(10) . ?
C75A F75E 1.364(15) . ?
C75A F75A 1.404(7) . ?
MO1B N3B 1.734(3) . ?
MO1B C34B 1.877(4) . ?
MO1B O1B 2.044(2) . ?
MO1B N1X 2.196(3) . ?
MO1B C1B 2.218(3) . ?
O1B C30B 1.366(4) . ?
F1B C31B 1.278(5) . ?
N1X C1X 1.139(4) . ?
N1B C1B 1.359(4) . ?
N1B C2B 1.384(4) . ?
N1B C4B 1.456(4) . ?
C1X C2X 1.444(5) . ?
C1B N2B 1.359(4) . ?
F2B C31B 1.312(5) . ?
N2B C3B 1.387(5) . ?
N2B C13B 1.450(4) . ?
C2X H2X1 0.9800 . ?
C2X H2X2 0.9800 . ?
C2X H2X3 0.9800 . ?
C2B C3B 1.316(6) . ?
C2B H2B 0.9500 . ?
N3B C22B 1.390(5) . ?
F3B C31B 1.380(5) . ?
C3B H3B 0.9500 . ?
F4B C32B 1.317(4) . ?
C4B C9B 1.381(5) . ?
C4B C5B 1.390(5) . ?
F5B C32B 1.303(4) . ?
C5B C6B 1.394(5) . ?
C5B C10B 1.504(6) . ?
F6B C32B 1.360(5) . ?
C6B C7B 1.382(6) . ?
C6B H6B 0.9500 . ?
F7B C33B 1.300(4) . ?
C7B C8B 1.385(6) . ?
C7B C11B 1.496(5) . ?
F8B C33B 1.320(4) . ?
C8B C9B 1.390(5) . ?
C8B H8B 0.9500 . ?
F9B C33B 1.360(5) . ?
C9B C12B 1.506(6) . ?
C10B H10D 0.9800 . ?
C10B H10E 0.9800 . ?
C10B H10F 0.9800 . ?
C11B H11D 0.9800 . ?
C11B H11E 0.9800 . ?
C11B H11F 0.9800 . ?
C12B H12D 0.9800 . ?
C12B H12E 0.9800 . ?
C12B H12F 0.9800 . ?
C13B C14B 1.382(5) . ?
C13B C18B 1.393(5) . ?
C14B C15B 1.389(5) . ?
C14B C19B 1.504(5) . ?
C15B C16B 1.388(5) . ?
C15B H15B 0.9500 . ?
C16B C17B 1.377(5) . ?
C16B C20B 1.505(5) . ?
C17B C18B 1.382(5) . ?
C17B H17B 0.9500 . ?
C18B C21B 1.498(5) . ?
C19B H19D 0.9800 . ?
C19B H19E 0.9800 . ?
C19B H19F 0.9800 . ?
C20B H20D 0.9800 . ?
C20B H20E 0.9800 . ?
C20B H20F 0.9800 . ?
C21B H21D 0.9800 . ?
C21B H21E 0.9800 . ?
C21B H21F 0.9800 . ?
C22B C23B 1.399(6) . ?
C22B C27B 1.416(6) . ?
C23B C24B 1.414(7) . ?
C23B C28B 1.490(7) . ?
C24B C25B 1.359(9) . ?
C24B H24B 0.9500 . ?
C25B C26B 1.344(9) . ?
C25B H25B 0.9500 . ?
C26B C27B 1.380(6) . ?
C26B H26B 0.9500 . ?
C27B C29B 1.491(7) . ?
C28B H28D 0.9800 . ?
C28B H28E 0.9800 . ?
C28B H28F 0.9800 . ?
C29B H29D 0.9800 . ?
C29B H29E 0.9800 . ?
C29B H29F 0.9800 . ?
C30B C33B 1.538(5) . ?
C30B C32B 1.549(5) . ?
C30B C31B 1.555(6) . ?
C34B C35B 1.515(5) . ?
C34B H34B 0.9500 . ?
C35B C36B 1.528(6) . ?
C35B C38B 1.533(5) . ?
C35B C37B 1.538(6) . ?
C36B H36D 0.9800 . ?
C36B H36E 0.9800 . ?
C36B H36F 0.9800 . ?
C37B H37D 0.9800 . ?
C37B H37E 0.9800 . ?
C37B H37F 0.9800 . ?
C38B C43B 1.380(5) . ?
C38B C39B 1.381(5) . ?
C39B C40B 1.361(6) . ?
C39B H39B 0.9500 . ?
C40B C41B 1.325(7) . ?
C40B H40B 0.9500 . ?
C41B C42B 1.348(7) . ?
C41B H41B 0.9500 . ?
C42B C43B 1.442(6) . ?
C42B H42B 0.9500 . ?
C43B H43B 0.9500 . ?
B1B C44B 1.632(5) . ?
B1B C52B 1.639(5) . ?
B1B C68B 1.641(5) . ?
B1B C60B 1.647(5) . ?
C44B C49B 1.393(5) . ?
C44B C45B 1.395(5) . ?
C45B C46B 1.390(5) . ?
C45B H45B 0.9500 . ?
C46B C47B 1.373(6) . ?
C46B C50B 1.488(6) . ?
C47B C48B 1.386(5) . ?
C47B H47B 0.9500 . ?
C48B C49B 1.385(5) . ?
C48B C51B 1.462(6) . ?
C49B H49B 0.9500 . ?
C50B F50I 1.294(5) . ?
C50B F50G 1.326(5) . ?
C50B F50H 1.350(5) . ?
C51B F51I 1.301(5) . ?
C51B F51H 1.329(5) . ?
C51B F51G 1.333(5) . ?
C52B C57B 1.395(5) . ?
C52B C53B 1.400(5) . ?
C53B C54B 1.384(5) . ?
C53B H53B 0.9500 . ?
C54B C55B 1.379(5) . ?
C54B C58B 1.492(5) . ?
C55B C56B 1.385(5) . ?
C55B H55B 0.9500 . ?
C56B C57B 1.389(5) . ?
C56B C59B 1.492(5) . ?
C57B H57B 0.9500 . ?
C58B F58H 1.283(5) . ?
C58B F58G 1.310(5) . ?
C58B F58I 1.327(5) . ?
C59B F59G 1.328(4) . ?
C59B F59H 1.330(4) . ?
C59B F59I 1.347(4) . ?
C60B C65B 1.395(5) . ?
C60B C61B 1.396(5) . ?
C61B C62B 1.381(5) . ?
C61B H61B 0.9500 . ?
C62B C63B 1.389(5) . ?
C62B C66B 1.501(5) . ?
C63B C64B 1.382(5) . ?
C63B H63B 0.9500 . ?
C64B C65B 1.388(4) . ?
C64B C67B 1.484(5) . ?
C65B H65B 0.9500 . ?
C66B F66L 1.211(9) . ?
C66B F66J 1.263(12) . ?
C66B F66H 1.265(7) . ?
C66B F66G 1.296(13) . ?
C66B F66I 1.415(9) . ?
C66B F66K 1.437(8) . ?
C67B F67J 1.268(19) . ?
C67B F67I 1.295(17) . ?
C67B F67L 1.306(17) . ?
C67B F67H 1.321(12) . ?
C67B F67K 1.357(13) . ?
C67B F67G 1.379(19) . ?
C68B C69B 1.400(5) . ?
C68B C73B 1.401(5) . ?
C69B C70B 1.383(5) . ?
C69B H69B 0.9500 . ?
C70B C71B 1.382(5) . ?
C70B C74B 1.494(5) . ?
C71B C72B 1.380(5) . ?
C71B H71B 0.9500 . ?
C72B C73B 1.387(5) . ?
C72B C75B 1.499(5) . ?
C73B H73B 0.9500 . ?
C74B F74L 1.232(10) . ?
C74B F74G 1.267(8) . ?
C74B F74J 1.301(9) . ?
C74B F74H 1.319(10) . ?
C74B F74I 1.354(8) . ?
C74B F74K 1.361(8) . ?
C75B F75J 1.269(10) . ?
C75B F75L 1.302(14) . ?
C75B F75G 1.305(10) . ?
C75B F75K 1.306(11) . ?
C75B F75I 1.317(12) . ?
C75B F75H 1.345(11) . ?

loop_
_geom_torsion_atom_site_label_1
_geom_torsion_atom_site_label_2
_geom_torsion_atom_site_label_3
_geom_torsion_atom_site_label_4
_geom_torsion
_geom_torsion_site_symmetry_1
_geom_torsion_site_symmetry_2
_geom_torsion_site_symmetry_3
_geom_torsion_site_symmetry_4
_geom_torsion_publ_flag
C2A N1A C1A N2A -0.6(4) . . . . ?
C4A N1A C1A N2A 175.3(3) . . . . ?
C2A N1A C1A MO1A -179.6(3) . . . . ?
C4A N1A C1A MO1A -3.7(6) . . . . ?
N1A C1A N2A C3A 0.1(4) . . . . ?
MO1A C1A N2A C3A 179.4(2) . . . . ?
N1A C1A N2A C13A -172.3(3) . . . . ?
MO1A C1A N2A C13A 7.0(4) . . . . ?
C1A N1A C2A C3A 0.9(4) . . . . ?
C4A N1A C2A C3A -175.3(3) . . . . ?
N1A C2A C3A N2A -0.8(4) . . . . ?
C1A N2A C3A C2A 0.4(4) . . . . ?
C13A N2A C3A C2A 172.7(4) . . . . ?
C1A N1A C4A C5A 108.9(4) . . . . ?
C2A N1A C4A C5A -75.6(4) . . . . ?
C1A N1A C4A C9A -76.4(4) . . . . ?
C2A N1A C4A C9A 99.1(4) . . . . ?
C9A C4A C5A C6A 3.6(5) . . . . ?
N1A C4A C5A C6A 178.1(3) . . . . ?
C9A C4A C5A C10A -176.3(4) . . . . ?
N1A C4A C5A C10A -1.9(5) . . . . ?
C4A C5A C6A C7A -1.3(5) . . . . ?
C10A C5A C6A C7A 178.6(4) . . . . ?
C5A C6A C7A C8A -1.0(6) . . . . ?
C5A C6A C7A C11A 178.4(4) . . . . ?
C6A C7A C8A C9A 1.2(6) . . . . ?
C11A C7A C8A C9A -178.2(4) . . . . ?
C7A C8A C9A C4A 1.0(5) . . . . ?
C7A C8A C9A C12A -176.3(3) . . . . ?
C5A C4A C9A C8A -3.5(5) . . . . ?
N1A C4A C9A C8A -177.9(3) . . . . ?
C5A C4A C9A C12A 173.8(3) . . . . ?
N1A C4A C9A C12A -0.6(5) . . . . ?
C1A N2A C13A C18A -101.9(4) . . . . ?
C3A N2A C13A C18A 86.6(5) . . . . ?
C1A N2A C13A C14A 80.9(4) . . . . ?
C3A N2A C13A C14A -90.6(4) . . . . ?
C18A C13A C14A C15A 2.5(6) . . . . ?
N2A C13A C14A C15A 179.6(3) . . . . ?
C18A C13A C14A C19A -175.3(4) . . . . ?
N2A C13A C14A C19A 1.8(5) . . . . ?
C13A C14A C15A C16A -0.3(6) . . . . ?
C19A C14A C15A C16A 177.5(4) . . . . ?
C14A C15A C16A C17A -1.2(6) . . . . ?
C14A C15A C16A C20A 178.9(4) . . . . ?
C15A C16A C17A C18A 0.6(7) . . . . ?
C20A C16A C17A C18A -179.5(4) . . . . ?
C14A C13A C18A C17A -3.1(6) . . . . ?
N2A C13A C18A C17A 179.9(3) . . . . ?
C14A C13A C18A C21A 176.2(4) . . . . ?
N2A C13A C18A C21A -0.8(6) . . . . ?
C16A C17A C18A C13A 1.5(6) . . . . ?
C16A C17A C18A C21A -177.8(4) . . . . ?
N3A C22A C23A C24A 178.3(4) . . . . ?
C27A C22A C23A C24A -1.8(6) . . . . ?
N3A C22A C23A C28A -2.7(6) . . . . ?
C27A C22A C23A C28A 177.2(4) . . . . ?
C22A C23A C24A C25A -0.1(7) . . . . ?
C28A C23A C24A C25A -179.1(5) . . . . ?
C23A C24A C25A C26A 0.6(9) . . . . ?
C24A C25A C26A C27A 0.8(9) . . . . ?
C25A C26A C27A C22A -2.6(7) . . . . ?
C25A C26A C27A C29A 179.9(5) . . . . ?
N3A C22A C27A C26A -177.0(4) . . . . ?
C23A C22A C27A C26A 3.1(6) . . . . ?
N3A C22A C27A C29A 0.5(6) . . . . ?
C23A C22A C27A C29A -179.3(4) . . . . ?
MO1A O1A C30A C31A -78.3(5) . . . . ?
MO1A O1A C30A C32A 42.9(6) . . . . ?
MO1A O1A C30A C33A 162.7(3) . . . . ?
O1A C30A C31A F1A 46.1(4) . . . . ?
C32A C30A C31A F1A -75.6(4) . . . . ?
C33A C30A C31A F1A 164.8(3) . . . . ?
O1A C30A C31A F3A 166.0(3) . . . . ?
C32A C30A C31A F3A 44.3(4) . . . . ?
C33A C30A C31A F3A -75.3(4) . . . . ?
O1A C30A C31A F2A -73.6(4) . . . . ?
C32A C30A C31A F2A 164.8(3) . . . . ?
C33A C30A C31A F2A 45.2(4) . . . . ?
O1A C30A C32A F4A 38.1(4) . . . . ?
C31A C30A C32A F4A 159.9(3) . . . . ?
C33A C30A C32A F4A -80.9(4) . . . . ?
O1A C30A C32A F5A 158.4(3) . . . . ?
C31A C30A C32A F5A -79.8(4) . . . . ?
C33A C30A C32A F5A 39.4(4) . . . . ?
O1A C30A C32A F6A -80.5(4) . . . . ?
C31A C30A C32A F6A 41.3(4) . . . . ?
C33A C30A C32A F6A 160.4(3) . . . . ?
O1A C30A C33A F8A 44.2(4) . . . . ?
C31A C30A C33A F8A -75.9(4) . . . . ?
C32A C30A C33A F8A 164.4(3) . . . . ?
O1A C30A C33A F7A 165.2(3) . . . . ?
C31A C30A C33A F7A 45.2(4) . . . . ?
C32A C30A C33A F7A -74.5(4) . . . . ?
O1A C30A C33A F9A -74.5(4) . . . . ?
C31A C30A C33A F9A 165.4(3) . . . . ?
C32A C30A C33A F9A 45.7(4) . . . . ?
N3A MO1A C34A C35A -11.3(6) . . . . ?
O1A MO1A C34A C35A 113.9(5) . . . . ?
C1A MO1A C34A C35A -114.6(5) . . . . ?
MO1A C34A C35A C36A 119.0(5) . . . . ?
MO1A C34A C35A C38A -5.4(7) . . . . ?
MO1A C34A C35A C37A -124.2(5) . . . . ?
C36A C35A C38A C43A 178.2(4) . . . . ?
C34A C35A C38A C43A -60.3(5) . . . . ?
C37A C35A C38A C43A 58.8(5) . . . . ?
C36A C35A C38A C39A 0.8(5) . . . . ?
C34A C35A C38A C39A 122.2(4) . . . . ?
C37A C35A C38A C39A -118.6(4) . . . . ?
C43A C38A C39A C40A 0.1(6) . . . . ?
C35A C38A C39A C40A 177.6(4) . . . . ?
C38A C39A C40A C41A 0.1(7) . . . . ?
C39A C40A C41A C42A -0.5(7) . . . . ?
C40A C41A C42A C43A 0.6(8) . . . . ?
C41A C42A C43A C38A -0.4(7) . . . . ?
C39A C38A C43A C42A 0.0(6) . . . . ?
C35A C38A C43A C42A -177.5(4) . . . . ?
C68A B1A C44A C49A -162.1(3) . . . . ?
C52A B1A C44A C49A -46.0(4) . . . . ?
C60A B1A C44A C49A 76.0(4) . . . . ?
C68A B1A C44A C45A 21.3(4) . . . . ?
C52A B1A C44A C45A 137.4(3) . . . . ?
C60A B1A C44A C45A -100.5(4) . . . . ?
C49A C44A C45A C46A 2.4(5) . . . . ?
B1A C44A C45A C46A 179.1(3) . . . . ?
C44A C45A C46A C47A -0.9(6) . . . . ?
C44A C45A C46A C50A 179.9(4) . . . . ?
C45A C46A C47A C48A -0.9(5) . . . . ?
C50A C46A C47A C48A 178.2(4) . . . . ?
C46A C47A C48A C49A 1.1(5) . . . . ?
C46A C47A C48A C51A -176.6(3) . . . . ?
C47A C48A C49A C44A 0.5(5) . . . . ?
C51A C48A C49A C44A 178.3(3) . . . . ?
C45A C44A C49A C48A -2.2(5) . . . . ?
B1A C44A C49A C48A -179.0(3) . . . . ?
C45A C46A C50A F50B -34.7(6) . . . . ?
C47A C46A C50A F50B 146.1(4) . . . . ?
C45A C46A C50A F50A -155.4(4) . . . . ?
C47A C46A C50A F50A 25.4(6) . . . . ?
C45A C46A C50A F50C 85.2(4) . . . . ?
C47A C46A C50A F50C -94.0(5) . . . . ?
C47A C48A C51A F51C 100.2(5) . . . . ?
C49A C48A C51A F51C -77.6(5) . . . . ?
C47A C48A C51A F51A -23.9(5) . . . . ?
C49A C48A C51A F51A 158.4(4) . . . . ?
C47A C48A C51A F51B -138.6(4) . . . . ?
C49A C48A C51A F51B 43.7(5) . . . . ?
C68A B1A C52A C53A -77.4(4) . . . . ?
C60A B1A C52A C53A 46.4(4) . . . . ?
C44A B1A C52A C53A 163.6(3) . . . . ?
C68A B1A C52A C57A 98.0(4) . . . . ?
C60A B1A C52A C57A -138.2(3) . . . . ?
C44A B1A C52A C57A -21.0(4) . . . . ?
C57A C52A C53A C54A 1.1(5) . . . . ?
B1A C52A C53A C54A 176.9(3) . . . . ?
C52A C53A C54A C55A -0.7(5) . . . . ?
C52A C53A C54A C58A 178.4(3) . . . . ?
C53A C54A C55A C56A -0.3(5) . . . . ?
C58A C54A C55A C56A -179.3(3) . . . . ?
C54A C55A C56A C57A 0.7(5) . . . . ?
C54A C55A C56A C59A -179.5(3) . . . . ?
C55A C56A C57A C52A -0.2(5) . . . . ?
C59A C56A C57A C52A -180.0(3) . . . . ?
C53A C52A C57A C56A -0.7(5) . . . . ?
B1A C52A C57A C56A -176.3(3) . . . . ?
C53A C54A C58A F58D -74.6(8) . . . . ?
C55A C54A C58A F58D 104.5(8) . . . . ?
C53A C54A C58A F58A 86.8(10) . . . . ?
C55A C54A C58A F58A -94.2(10) . . . . ?
C53A C54A C58A F58E 158.9(8) . . . . ?
C55A C54A C58A F58E -22.1(9) . . . . ?
C53A C54A C58A F58C -37.7(8) . . . . ?
C55A C54A C58A F58C 141.4(7) . . . . ?
C53A C54A C58A F58F 41.1(7) . . . . ?
C55A C54A C58A F58F -139.9(6) . . . . ?
C53A C54A C58A F58B -150.5(7) . . . . ?
C55A C54A C58A F58B 28.5(8) . . . . ?
C55A C56A C59A F59A -125.6(4) . . . . ?
C57A C56A C59A F59A 54.2(5) . . . . ?
C55A C56A C59A F59C -5.1(5) . . . . ?
C57A C56A C59A F59C 174.7(3) . . . . ?
C55A C56A C59A F59B 114.7(4) . . . . ?
C57A C56A C59A F59B -65.5(4) . . . . ?
C68A B1A C60A C65A -43.8(5) . . . . ?
C52A B1A C60A C65A -162.5(3) . . . . ?
C44A B1A C60A C65A 75.4(4) . . . . ?
C68A B1A C60A C61A 142.9(3) . . . . ?
C52A B1A C60A C61A 24.1(5) . . . . ?
C44A B1A C60A C61A -97.9(4) . . . . ?
C65A C60A C61A C62A 0.2(5) . . . . ?
B1A C60A C61A C62A 173.8(3) . . . . ?
C60A C61A C62A C63A 1.1(6) . . . . ?
C60A C61A C62A C66A -177.1(4) . . . . ?
C61A C62A C63A C64A -0.9(7) . . . . ?
C66A C62A C63A C64A 177.3(4) . . . . ?
C62A C63A C64A C65A -0.4(7) . . . . ?
C62A C63A C64A C67A 177.5(5) . . . . ?
C63A C64A C65A C60A 1.8(7) . . . . ?
C67A C64A C65A C60A -176.2(5) . . . . ?
C61A C60A C65A C64A -1.6(6) . . . . ?
B1A C60A C65A C64A -175.4(4) . . . . ?
C63A C62A C66A F66A 23.2(11) . . . . ?
C61A C62A C66A F66A -158.6(9) . . . . ?
C63A C62A C66A F66E -171.9(11) . . . . ?
C61A C62A C66A F66E 6.3(12) . . . . ?
C63A C62A C66A F66C -109.7(9) . . . . ?
C61A C62A C66A F66C 68.5(10) . . . . ?
C63A C62A C66A F66F 58.5(8) . . . . ?
C61A C62A C66A F66F -123.3(7) . . . . ?
C63A C62A C66A F66D -50.7(9) . . . . ?
C61A C62A C66A F66D 127.5(8) . . . . ?
C63A C62A C66A F66B 140.8(5) . . . . ?
C61A C62A C66A F66B -41.0(7) . . . . ?
C63A C64A C67A F67F -70.4(13) . . . . ?
C65A C64A C67A F67F 107.5(11) . . . . ?
C63A C64A C67A F67C -2.0(13) . . . . ?
C65A C64A C67A F67C 175.9(9) . . . . ?
C63A C64A C67A F67A 141.5(5) . . . . ?
C65A C64A C67A F67A -40.6(9) . . . . ?
C63A C64A C67A F67E 39.8(8) . . . . ?
C65A C64A C67A F67E -142.3(6) . . . . ?
C63A C64A C67A F67B -113.6(6) . . . . ?
C65A C64A C67A F67B 64.3(7) . . . . ?
C52A B1A C68A C69A 106.4(4) . . . . ?
C60A B1A C68A C69A -16.7(5) . . . . ?
C44A B1A C68A C69A -132.7(3) . . . . ?
C52A B1A C68A C73A -73.4(4) . . . . ?
C60A B1A C68A C73A 163.5(3) . . . . ?
C44A B1A C68A C73A 47.5(4) . . . . ?
C73A C68A C69A C70A -1.9(5) . . . . ?
B1A C68A C69A C70A 178.3(3) . . . . ?
C68A C69A C70A C71A 0.3(5) . . . . ?
C68A C69A C70A C74A -179.8(3) . . . . ?
C69A C70A C71A C72A 1.1(5) . . . . ?
C74A C70A C71A C72A -178.8(3) . . . . ?
C70A C71A C72A C73A -0.8(5) . . . . ?
C70A C71A C72A C75A -176.4(3) . . . . ?
C71A C72A C73A C68A -0.9(5) . . . . ?
C75A C72A C73A C68A 174.8(3) . . . . ?
C69A C68A C73A C72A 2.2(5) . . . . ?
B1A C68A C73A C72A -178.0(3) . . . . ?
C71A C70A C74A F74C -23.9(5) . . . . ?
C69A C70A C74A F74C 156.2(4) . . . . ?
C71A C70A C74A F74B 96.0(4) . . . . ?
C69A C70A C74A F74B -83.9(4) . . . . ?
C71A C70A C74A F74A -144.9(3) . . . . ?
C69A C70A C74A F74A 35.2(5) . . . . ?
C73A C72A C75A F75D -63.3(12) . . . . ?
C71A C72A C75A F75D 112.4(12) . . . . ?
C73A C72A C75A F75F 61.0(11) . . . . ?
C71A C72A C75A F75F -123.3(11) . . . . ?
C73A C72A C75A F75C 141.6(4) . . . . ?
C71A C72A C75A F75C -42.6(6) . . . . ?
C73A C72A C75A F75B -91.7(7) . . . . ?
C71A C72A C75A F75B 84.0(7) . . . . ?
C73A C72A C75A F75E 177.5(10) . . . . ?
C71A C72A C75A F75E -6.8(11) . . . . ?
C73A C72A C75A F75A 26.5(6) . . . . ?
C71A C72A C75A F75A -157.8(4) . . . . ?
C2B N1B C1B N2B 0.9(4) . . . . ?
C4B N1B C1B N2B -173.6(4) . . . . ?
C2B N1B C1B MO1B -176.6(3) . . . . ?
C4B N1B C1B MO1B 9.0(6) . . . . ?
N1B C1B N2B C3B -0.5(4) . . . . ?
MO1B C1B N2B C3B 177.3(3) . . . . ?
N1B C1B N2B C13B 179.0(3) . . . . ?
MO1B C1B N2B C13B -3.2(5) . . . . ?
C1B N1B C2B C3B -1.0(6) . . . . ?
C4B N1B C2B C3B 174.2(4) . . . . ?
C34B MO1B N3B C22B 114.7(12) . . . . ?
O1B MO1B N3B C22B -40.8(13) . . . . ?
N1X MO1B N3B C22B 28.1(12) . . . . ?
C1B MO1B N3B C22B -142.5(12) . . . . ?
N1B C2B C3B N2B 0.6(6) . . . . ?
C1B N2B C3B C2B -0.1(5) . . . . ?
C13B N2B C3B C2B -179.6(4) . . . . ?
C1B N1B C4B C9B -83.2(5) . . . . ?
C2B N1B C4B C9B 102.8(4) . . . . ?
C1B N1B C4B C5B 104.4(4) . . . . ?
C2B N1B C4B C5B -69.7(5) . . . . ?
C9B C4B C5B C6B 0.4(5) . . . . ?
N1B C4B C5B C6B 172.5(3) . . . . ?
C9B C4B C5B C10B 180.0(4) . . . . ?
N1B C4B C5B C10B -7.9(5) . . . . ?
C4B C5B C6B C7B 0.5(5) . . . . ?
C10B C5B C6B C7B -179.1(4) . . . . ?
C5B C6B C7B C8B 0.2(6) . . . . ?
C5B C6B C7B C11B 179.2(4) . . . . ?
C6B C7B C8B C9B -2.0(6) . . . . ?
C11B C7B C8B C9B 179.0(4) . . . . ?
C5B C4B C9B C8B -2.0(5) . . . . ?
N1B C4B C9B C8B -174.0(3) . . . . ?
C5B C4B C9B C12B 177.3(3) . . . . ?
N1B C4B C9B C12B 5.3(5) . . . . ?
C7B C8B C9B C4B 2.8(6) . . . . ?
C7B C8B C9B C12B -176.5(4) . . . . ?
C1B N2B C13B C14B -87.2(5) . . . . ?
C3B N2B C13B C14B 92.2(5) . . . . ?
C1B N2B C13B C18B 97.5(4) . . . . ?
C3B N2B C13B C18B -83.1(5) . . . . ?
C18B C13B C14B C15B -7.3(5) . . . . ?
N2B C13B C14B C15B 177.6(3) . . . . ?
C18B C13B C14B C19B 168.9(3) . . . . ?
N2B C13B C14B C19B -6.2(5) . . . . ?
C13B C14B C15B C16B 1.4(5) . . . . ?
C19B C14B C15B C16B -174.9(3) . . . . ?
C14B C15B C16B C17B 3.5(5) . . . . ?
C14B C15B C16B C20B -176.6(3) . . . . ?
C15B C16B C17B C18B -2.8(6) . . . . ?
C20B C16B C17B C18B 177.3(4) . . . . ?
C16B C17B C18B C13B -2.7(5) . . . . ?
C16B C17B C18B C21B 173.6(4) . . . . ?
C14B C13B C18B C17B 7.9(5) . . . . ?
N2B C13B C18B C17B -176.9(3) . . . . ?
C14B C13B C18B C21B -168.3(3) . . . . ?
N2B C13B C18B C21B 6.8(5) . . . . ?
MO1B N3B C22B C23B 21.4(14) . . . . ?
MO1B N3B C22B C27B -159.6(10) . . . . ?
N3B C22B C23B C24B -176.6(4) . . . . ?
C27B C22B C23B C24B 4.4(6) . . . . ?
N3B C22B C23B C28B 3.5(6) . . . . ?
C27B C22B C23B C28B -175.5(4) . . . . ?
C22B C23B C24B C25B -2.0(7) . . . . ?
C28B C23B C24B C25B 177.9(5) . . . . ?
C23B C24B C25B C26B -0.2(9) . . . . ?
C24B C25B C26B C27B -0.1(9) . . . . ?
C25B C26B C27B C22B 2.5(8) . . . . ?
C25B C26B C27B C29B -173.1(5) . . . . ?
N3B C22B C27B C26B 176.3(4) . . . . ?
C23B C22B C27B C26B -4.7(6) . . . . ?
N3B C22B C27B C29B -8.3(6) . . . . ?
C23B C22B C27B C29B 170.7(4) . . . . ?
MO1B O1B C30B C33B 65.8(6) . . . . ?
MO1B O1B C30B C32B -56.2(6) . . . . ?
MO1B O1B C30B C31B -175.7(4) . . . . ?
O1B C30B C31B F1B -36.5(5) . . . . ?
C33B C30B C31B F1B 85.0(4) . . . . ?
C32B C30B C31B F1B -158.3(4) . . . . ?
O1B C30B C31B F2B -164.3(3) . . . . ?
C33B C30B C31B F2B -42.8(5) . . . . ?
C32B C30B C31B F2B 73.9(5) . . . . ?
O1B C30B C31B F3B 79.9(4) . . . . ?
C33B C30B C31B F3B -158.7(3) . . . . ?
C32B C30B C31B F3B -42.0(4) . . . . ?
O1B C30B C32B F5B -30.4(5) . . . . ?
C33B C30B C32B F5B -154.0(3) . . . . ?
C31B C30B C32B F5B 90.9(4) . . . . ?
O1B C30B C32B F4B -155.8(3) . . . . ?
C33B C30B C32B F4B 80.6(4) . . . . ?
C31B C30B C32B F4B -34.5(4) . . . . ?
O1B C30B C32B F6B 86.6(4) . . . . ?
C33B C30B C32B F6B -37.0(4) . . . . ?
C31B C30B C32B F6B -152.1(3) . . . . ?
O1B C30B C33B F7B -43.5(5) . . . . ?
C32B C30B C33B F7B 80.0(4) . . . . ?
C31B C30B C33B F7B -164.3(3) . . . . ?
O1B C30B C33B F8B -170.1(3) . . . . ?
C32B C30B C33B F8B -46.7(5) . . . . ?
C31B C30B C33B F8B 69.0(4) . . . . ?
O1B C30B C33B F9B 72.5(4) . . . . ?
C32B C30B C33B F9B -164.0(3) . . . . ?
C31B C30B C33B F9B -48.3(4) . . . . ?
N3B MO1B C34B C35B -26.0(5) . . . . ?
O1B MO1B C34B C35B 142.7(5) . . . . ?
N1X MO1B C34B C35B 58.9(5) . . . . ?
C1B MO1B C34B C35B -123.7(5) . . . . ?
MO1B C34B C35B C36B 142.2(4) . . . . ?
MO1B C34B C35B C38B -100.1(5) . . . . ?
MO1B C34B C35B C37B 18.8(6) . . . . ?
C34B C35B C38B C43B 113.3(4) . . . . ?
C36B C35B C38B C43B -129.0(4) . . . . ?
C37B C35B C38B C43B -5.6(5) . . . . ?
C34B C35B C38B C39B -68.4(4) . . . . ?
C36B C35B C38B C39B 49.4(5) . . . . ?
C37B C35B C38B C39B 172.7(4) . . . . ?
C43B C38B C39B C40B 0.1(6) . . . . ?
C35B C38B C39B C40B -178.3(4) . . . . ?
C38B C39B C40B C41B 0.5(7) . . . . ?
C39B C40B C41B C42B -0.8(7) . . . . ?
C40B C41B C42B C43B 0.4(7) . . . . ?
C39B C38B C43B C42B -0.5(6) . . . . ?
C35B C38B C43B C42B 177.9(4) . . . . ?
C41B C42B C43B C38B 0.3(6) . . . . ?
C52B B1B C44B C49B -163.6(3) . . . . ?
C68B B1B C44B C49B -48.3(4) . . . . ?
C60B B1B C44B C49B 73.3(4) . . . . ?
C52B B1B C44B C45B 17.3(4) . . . . ?
C68B B1B C44B C45B 132.6(3) . . . . ?
C60B B1B C44B C45B -105.8(4) . . . . ?
C49B C44B C45B C46B 3.1(5) . . . . ?
B1B C44B C45B C46B -177.7(3) . . . . ?
C44B C45B C46B C47B -1.7(6) . . . . ?
C44B C45B C46B C50B 175.9(4) . . . . ?
C45B C46B C47B C48B -1.0(6) . . . . ?
C50B C46B C47B C48B -178.6(4) . . . . ?
C46B C47B C48B C49B 2.2(5) . . . . ?
C46B C47B C48B C51B 177.6(4) . . . . ?
C47B C48B C49B C44B -0.7(5) . . . . ?
C51B C48B C49B C44B -176.1(3) . . . . ?
C45B C44B C49B C48B -1.9(5) . . . . ?
B1B C44B C49B C48B 178.9(3) . . . . ?
C47B C46B C50B F50I 12.9(6) . . . . ?
C45B C46B C50B F50I -164.8(4) . . . . ?
C47B C46B C50B F50G -109.9(5) . . . . ?
C45B C46B C50B F50G 72.5(5) . . . . ?
C47B C46B C50B F50H 133.7(4) . . . . ?
C45B C46B C50B F50H -44.0(6) . . . . ?
C49B C48B C51B F51I 84.6(5) . . . . ?
C47B C48B C51B F51I -90.9(5) . . . . ?
C49B C48B C51B F51H -40.7(5) . . . . ?
C47B C48B C51B F51H 143.8(4) . . . . ?
C49B C48B C51B F51G -158.2(3) . . . . ?
C47B C48B C51B F51G 26.4(5) . . . . ?
C44B B1B C52B C57B -133.7(3) . . . . ?
C68B B1B C52B C57B 106.4(4) . . . . ?
C60B B1B C52B C57B -15.4(5) . . . . ?
C44B B1B C52B C53B 49.2(4) . . . . ?
C68B B1B C52B C53B -70.6(4) . . . . ?
C60B B1B C52B C53B 167.6(3) . . . . ?
C57B C52B C53B C54B 2.5(5) . . . . ?
B1B C52B C53B C54B 179.9(3) . . . . ?
C52B C53B C54B C55B -0.2(6) . . . . ?
C52B C53B C54B C58B 179.0(4) . . . . ?
C53B C54B C55B C56B -1.7(5) . . . . ?
C58B C54B C55B C56B 179.1(4) . . . . ?
C54B C55B C56B C57B 1.1(5) . . . . ?
C54B C55B C56B C59B 179.4(3) . . . . ?
C55B C56B C57B C52B 1.4(5) . . . . ?
C59B C56B C57B C52B -176.9(3) . . . . ?
C53B C52B C57B C56B -3.1(5) . . . . ?
B1B C52B C57B C56B 179.8(3) . . . . ?
C55B C54B C58B F58H -17.7(6) . . . . ?
C53B C54B C58B F58H 163.1(4) . . . . ?
C55B C54B C58B F58G -141.2(4) . . . . ?
C53B C54B C58B F58G 39.7(6) . . . . ?
C55B C54B C58B F58I 104.3(4) . . . . ?
C53B C54B C58B F58I -74.9(5) . . . . ?
C55B C56B C59B F59G 149.0(3) . . . . ?
C57B C56B C59B F59G -32.7(5) . . . . ?
C55B C56B C59B F59H 26.2(5) . . . . ?
C57B C56B C59B F59H -155.5(3) . . . . ?
C55B C56B C59B F59I -91.8(4) . . . . ?
C57B C56B C59B F59I 86.6(4) . . . . ?
C44B B1B C60B C65B 82.4(4) . . . . ?
C52B B1B C60B C65B -38.4(4) . . . . ?
C68B B1B C60B C65B -156.0(3) . . . . ?
C44B B1B C60B C61B -93.3(4) . . . . ?
C52B B1B C60B C61B 145.9(3) . . . . ?
C68B B1B C60B C61B 28.4(4) . . . . ?
C65B C60B C61B C62B 0.6(5) . . . . ?
B1B C60B C61B C62B 176.5(3) . . . . ?
C60B C61B C62B C63B 1.6(6) . . . . ?
C60B C61B C62B C66B -178.2(4) . . . . ?
C61B C62B C63B C64B -1.6(5) . . . . ?
C66B C62B C63B C64B 178.2(4) . . . . ?
C62B C63B C64B C65B -0.5(5) . . . . ?
C62B C63B C64B C67B 178.9(3) . . . . ?
C63B C64B C65B C60B 2.9(5) . . . . ?
C67B C64B C65B C60B -176.6(3) . . . . ?
C61B C60B C65B C64B -2.8(5) . . . . ?
B1B C60B C65B C64B -178.8(3) . . . . ?
C61B C62B C66B F66L -174.6(10) . . . . ?
C63B C62B C66B F66L 5.5(11) . . . . ?
C61B C62B C66B F66J -40.4(10) . . . . ?
C63B C62B C66B F66J 139.8(9) . . . . ?
C61B C62B C66B F66H 115.4(6) . . . . ?
C63B C62B C66B F66H -64.4(7) . . . . ?
C61B C62B C66B F66G -19.1(10) . . . . ?
C63B C62B C66B F66G 161.1(8) . . . . ?
C61B C62B C66B F66I -132.4(5) . . . . ?
C63B C62B C66B F66I 47.8(6) . . . . ?
C61B C62B C66B F66K 66.5(7) . . . . ?
C63B C62B C66B F66K -113.4(6) . . . . ?
C63B C64B C67B F67J -26.7(9) . . . . ?
C65B C64B C67B F67J 152.7(8) . . . . ?
C63B C64B C67B F67I -169.7(12) . . . . ?
C65B C64B C67B F67I 9.8(12) . . . . ?
C63B C64B C67B F67L -154.2(11) . . . . ?
C65B C64B C67B F67L 25.3(12) . . . . ?
C63B C64B C67B F67H 59.7(7) . . . . ?
C65B C64B C67B F67H -120.9(6) . . . . ?
C63B C64B C67B F67K 94.2(6) . . . . ?
C65B C64B C67B F67K -86.4(6) . . . . ?
C63B C64B C67B F67G -54.7(8) . . . . ?
C65B C64B C67B F67G 124.8(7) . . . . ?
C44B B1B C68B C69B -24.4(4) . . . . ?
C52B B1B C68B C69B 94.4(4) . . . . ?
C60B B1B C68B C69B -142.5(3) . . . . ?
C44B B1B C68B C73B 162.9(3) . . . . ?
C52B B1B C68B C73B -78.3(4) . . . . ?
C60B B1B C68B C73B 44.8(4) . . . . ?
C73B C68B C69B C70B -1.0(5) . . . . ?
B1B C68B C69B C70B -174.0(3) . . . . ?
C68B C69B C70B C71B -0.1(5) . . . . ?
C68B C69B C70B C74B -179.8(4) . . . . ?
C69B C70B C71B C72B 0.6(5) . . . . ?
C74B C70B C71B C72B -179.7(4) . . . . ?
C70B C71B C72B C73B 0.0(5) . . . . ?
C70B C71B C72B C75B -179.3(3) . . . . ?
C71B C72B C73B C68B -1.1(5) . . . . ?
C75B C72B C73B C68B 178.1(3) . . . . ?
C69B C68B C73B C72B 1.6(5) . . . . ?
B1B C68B C73B C72B 174.8(3) . . . . ?
C69B C70B C74B F74L 16.7(12) . . . . ?
C71B C70B C74B F74L -163.0(10) . . . . ?
C69B C70B C74B F74G -169.9(10) . . . . ?
C71B C70B C74B F74G 10.4(11) . . . . ?
C69B C70B C74B F74J -108.6(11) . . . . ?
C71B C70B C74B F74J 71.6(11) . . . . ?
C69B C70B C74B F74H 61.0(9) . . . . ?
C71B C70B C74B F74H -118.8(8) . . . . ?
C69B C70B C74B F74I -50.7(8) . . . . ?
C71B C70B C74B F74I 129.6(7) . . . . ?
C69B C70B C74B F74K 136.6(7) . . . . ?
C71B C70B C74B F74K -43.1(8) . . . . ?
C71B C72B C75B F75J 85.1(7) . . . . ?
C73B C72B C75B F75J -94.2(7) . . . . ?
C71B C72B C75B F75L -36.6(8) . . . . ?
C73B C72B C75B F75L 144.1(7) . . . . ?
C71B C72B C75B F75G 175.7(7) . . . . ?
C73B C72B C75B F75G -3.6(8) . . . . ?
C71B C72B C75B F75K -154.1(6) . . . . ?
C73B C72B C75B F75K 26.5(7) . . . . ?
C71B C72B C75B F75I -61.6(7) . . . . ?
C73B C72B C75B F75I 119.1(7) . . . . ?
C71B C72B C75B F75H 55.2(7) . . . . ?
C73B C72B C75B F75H -124.1(6) . . . . ?
